data_7701982
loop_
_publ_author_name
'Kobylarczyk, Jedrzej'
'Liberka, Michal'
'Konieczny, Piotr'
'Baran, Stanis\/law'
'Kubicki, Maciej'
'Korzeniak, Tomasz'
'Podgajny, Robert'

_publ_section_title
;
 Bulky ligands shape the separation between the large spin carriers to
 condition field-induced slow magnetic relaxation.
;
_journal_issue 2
_journal_name_full 'Dalton transactions (Cambridge, England : 2003)'
_journal_page_first 300
_journal_page_last 311
_journal_paper_doi 10.1039/c9dt03903a
_journal_volume 49
_journal_year 2020
_chemical_formula_moiety '2(C124 H80 Mn4.5 N32 O4 W3), 6(O), 29(C O)'
_chemical_formula_sum 'C277 H159 Mn9 N64 O43 W6'
_chemical_formula_weight 6669.23
_space_group_crystal_system triclinic
_space_group_IT_number 2
_space_group_name_Hall '-P 1'
_space_group_name_H-M_alt 'P -1'
_atom_sites_solution_hydrogens mixed
_atom_sites_solution_primary dual
_audit_creation_date 2019-05-11
_audit_creation_method
;
Olex2 1.2
(compiled 2018.05.29 svn.r3508 for OlexSys, GUI svn.r5506)
;
_audit_update_record
;
2019-06-17 deposited with the CCDC.	2019-11-18 downloaded from the CCDC.
;
_cell_angle_alpha 89.0040(10)
_cell_angle_beta 83.0100(10)
_cell_angle_gamma 87.2110(10)
_cell_formula_units_Z 2
_cell_length_a 24.8236(9)
_cell_length_b 25.1491(8)
_cell_length_c 25.8948(9)
_cell_measurement_reflns_used 9672
_cell_measurement_temperature 117(2)
_cell_measurement_theta_max 25.58
_cell_measurement_theta_min 2.53
_cell_volume 16025.7(10)
_computing_molecular_graphics 'Olex2 (Dolomanov et al., 2009)'
_computing_publication_material 'Olex2 (Dolomanov et al., 2009)'
_computing_structure_refinement 'ShelXL (Sheldrick, 2015)'
_computing_structure_solution 'ShelXT (Sheldrick, 2015)'
_diffrn_ambient_temperature 117
_diffrn_measured_fraction_theta_full 0.995
_diffrn_measured_fraction_theta_max 0.995
_diffrn_measurement_device_type 'Bruker APEX-II CCD'
_diffrn_measurement_method '\f and \w scans'
_diffrn_radiation_type MoK\a
_diffrn_radiation_wavelength 0.71073
_diffrn_reflns_av_R_equivalents 0.0922
_diffrn_reflns_av_unetI/netI 0.0837
_diffrn_reflns_Laue_measured_fraction_full 0.995
_diffrn_reflns_Laue_measured_fraction_max 0.995
_diffrn_reflns_limit_h_max 29
_diffrn_reflns_limit_h_min -29
_diffrn_reflns_limit_k_max 29
_diffrn_reflns_limit_k_min -29
_diffrn_reflns_limit_l_max 30
_diffrn_reflns_limit_l_min -30
_diffrn_reflns_number 201199
_diffrn_reflns_point_group_measured_fraction_full 0.995
_diffrn_reflns_point_group_measured_fraction_max 0.995
_diffrn_reflns_theta_full 25.028
_diffrn_reflns_theta_max 25.028
_diffrn_reflns_theta_min 2.254
_diffrn_standards_number 0
_exptl_absorpt_coefficient_mu 2.555
_exptl_absorpt_correction_T_max 0.7452
_exptl_absorpt_correction_T_min 0.5992
_exptl_absorpt_correction_type multi-scan
_exptl_absorpt_process_details
'SADABS-2016/2 (Bruker,2016/2) was used for absorption correction. wR2(int) was 0.0852 before and 0.0620 after correction. The Ratio of minimum to maximum transmission is 0.8041. The \l/2 correction factor is Not present.'
_exptl_crystal_colour orange
_exptl_crystal_colour_primary orange
_exptl_crystal_density_diffrn 1.382
_exptl_crystal_description block
_exptl_crystal_F_000 6564
_exptl_crystal_size_max 0.26
_exptl_crystal_size_mid 0.18
_exptl_crystal_size_min 0.11
_refine_diff_density_max 3.069
_refine_diff_density_min -1.278
_refine_diff_density_rms 0.172
_refine_ls_extinction_method none
_refine_ls_goodness_of_fit_ref 1.014
_refine_ls_hydrogen_treatment mixed
_refine_ls_matrix_type full
_refine_ls_number_parameters 3475
_refine_ls_number_reflns 56317
_refine_ls_number_restraints 126
_refine_ls_restrained_S_all 1.015
_refine_ls_R_factor_all 0.0943
_refine_ls_R_factor_gt 0.0553
_refine_ls_shift/su_max 0.004
_refine_ls_shift/su_mean 0.000
_refine_ls_structure_factor_coef Fsqd
_refine_ls_weighting_details 'w=1/[\s^2^(Fo^2^)+(0.0534P)^2^+131.7751P] where P=(Fo^2^+2Fc^2^)/3'
_refine_ls_weighting_scheme calc
_refine_ls_wR_factor_gt 0.1234
_refine_ls_wR_factor_ref 0.1397
_reflns_Friedel_coverage 0.000
_reflns_number_gt 39502
_reflns_number_total 56317
_reflns_threshold_expression 'I > 2\s(I)'
_cod_data_source_file c9dt03903a2.cif
_cod_data_source_block 2
_cod_depositor_comments 'Adding full bibliography for 7701980--7701982.cif.'
_cod_database_code 7701982
_shelx_shelxl_version_number 2017/1
_shelx_space_group_comment
;
The symmetry employed for this shelxl refinement is uniquely defined
by the following loop, which should always be used as a source of
symmetry information in preference to the above space-group names.
They are only intended as comments.
;
_shelx_estimated_absorpt_t_max 0.766
_shelx_estimated_absorpt_t_min 0.556
_olex2_refinement_description
;
1. Fixed Uiso
 At 1.2 times of:
  All C(H) groups
 At 1.5 times of:
  All C(H,H,H) groups, All O(H) groups, All O(H,H) groups
2. Restrained distances
 O31S-C31S
 1.4 with sigma of 0.02
 C32S-O32S
 1.4 with sigma of 0.02
 C39S-O39S
 1.4 with sigma of 0.02
 C52S-O52S
 1.4 with sigma of 0.02
 O15S-C15S
 1.4 with sigma of 0.02
 C33S-O33S
 1.4 with sigma of 0.02
 C43S-O43S
 1.4 with sigma of 0.02
 C20S-O20S
 1.4 with sigma of 0.02
 O3M-H3M
 0.87 with sigma of 0.01
 O1M-H1M
 0.87 with sigma of 0.01
 O4M-H4M
 0.87 with sigma of 0.01
 O8M-H8M
 0.87 with sigma of 0.01
 O5M-H5M
 0.87 with sigma of 0.01
 O6M-H6M
 0.87 with sigma of 0.01
 C2N-O2M
 1.4 with sigma of 0.02
 O2M-H2MA
 0.87 with sigma of 0.01
 O2M-H2M
 0.87 with sigma of 0.01
 H2M-O45S
 -2.5 with sigma of 0.02
 C7M-O7M
 1.4 with sigma of 0.02
 O10S-C10S = O11S-C11S
 1.4 with sigma of 0.02
 C9S-O9S
 1.4 with sigma of 0.02
 O24S-C24S
 1.4 with sigma of 0.02
 C36S-O36S
 1.4 with sigma of 0.02
 O38S-C38S
 1.4 with sigma of 0.02
 C40S-O40S
 1.4 with sigma of 0.02
 O49S-C49S
 1.4 with sigma of 0.02
 C26S-O26S
 1.4 with sigma of 0.02
 O50S-C50S
 1.4 with sigma of 0.02
 O35S-C35S
 1.4 with sigma of 0.02
 O34S-C34S
 1.4 with sigma of 0.02
 O42S-C42S
 1.4 with sigma of 0.02
 C23S-O23S
 1.4 with sigma of 0.02
 O46S-C46S
 1.4 with sigma of 0.02
 O21S-C21S
 1.4 with sigma of 0.02
 C22S-O22S
 1.4 with sigma of 0.02
 O53S-C53S
 1.4 with sigma of 0.02
 O36S-C36S
 1.4 with sigma of 0.02
 O33S-C33S
 1.4 with sigma of 0.02
 O51S-C51S
 1.4 with sigma of 0.02
 C29S-O29S
 1.4 with sigma of 0.02
 O16S-C16S
 1.4 with sigma of 0.02
 O23S-C23S
 1.4 with sigma of 0.02
 C24S-O24S
 1.4 with sigma of 0.02
 O8SB-C8S
 1.4 with sigma of 0.02
 C12S-O12S
 1.4 with sigma of 0.02
 O14S-C14S
 1.4 with sigma of 0.02
 O53S-N16A
 -2.8 with sigma of 0.02
 N16A-O53S
 -2.7 with sigma of 0.02
 H507-H2MA_$1
 -2.5 with sigma of 0.02
 O25S-C0AA
 1.4 with sigma of 0.02
 C3M-H3M
 1.917319 with sigma of 0.02
 Mn4A-H3M
 2.826625 with sigma of 0.02
 C1M-H1M
 1.937186 with sigma of 0.02
 Mn2A-H1M
 2.784237 with sigma of 0.02
 C4M-H4M
 1.925893 with sigma of 0.02
 Mn5A-H4M
 2.895203 with sigma of 0.02
 C8M-H8M
 1.908449 with sigma of 0.02
 Mn5B-H8M
 2.825686 with sigma of 0.02
 C5M-H5M
 1.923001 with sigma of 0.02
 Mn2B-H5M
 2.936296 with sigma of 0.02
 C6M-H6M
 1.906655 with sigma of 0.02
 Mn3B-H6M
 2.801448 with sigma of 0.02
 C2M-H2MA
 1.865423 with sigma of 0.02
 Mn3A-H2MA
 2.856665 with sigma of 0.02
 C2N-H2M
 1.911903 with sigma of 0.02
 Mn3A-H2M
 2.786143 with sigma of 0.02
3. Uiso/Uaniso restraints and constraints
N31A \\sim C31A: within 1.7A with sigma of 0.02 and sigma for terminal atoms of
0.04
N15B \\sim C15B: within 1.7A with sigma of 0.01 and sigma for terminal atoms of
0.02
O2M \\sim C2N: within 1.7A with sigma of 0.02 and sigma for terminal atoms of
0.04
O7M \\sim C7M: within 1.7A with sigma of 0.02 and sigma for terminal atoms of
0.04
Uanis(C23A) \\sim Ueq: with sigma of 0.01 and sigma for terminal atoms of 0.2
Uanis(C31A) \\sim Ueq: with sigma of 0.002 and sigma for terminal atoms of 0.2
Uanis(C15B) \\sim Ueq: with sigma of 0.002 and sigma for terminal atoms of 0.2
Uanis(C11A) \\sim Ueq: with sigma of 0.002 and sigma for terminal atoms of 0.2
Uanis(C2N) \\sim Ueq: with sigma of 0.01 and sigma for terminal atoms of 0.2
Uanis(C33B) \\sim Ueq: with sigma of 0.01 and sigma for terminal atoms of 0.2
4. Others
 Fixed Sof: H2M(0.5) H2MA(0.5) O2S(0.5) O5S(0.5) O6S(0.5) O7S(0.5) O8SA(0.75)
 O8SB(0.25) O9S(0.5) O10S(0.25) O11S(0.25) O15S(0.5) O16S(0.75) O19S(0.5)
 O20S(0.25) O21S(0.25) O22S(0.5) C0AA(0.25) O26S(0.5) O27S(0.5) O31S(0.5)
 O32S(0.5) O33S(0.5) O34S(0.5) O35S(0.5) O36S(0.5) O38S(0.25) O39S(0.25)
 O40S(0.25) O43S(0.5) O44S(0.25) O45S(0.5) O46S(0.5) O49S(0.25) O50S(0.5)
 O52S(0.5) O53S(0.25) C2M(0.5) H2MB(0.5) H2MC(0.5) H2MD(0.5) C2N(0.5) H2NA(0.5)
 H2NB(0.5) H2NC(0.5) C7M(0.4) H7MA(0.4) H7MB(0.4) H7MC(0.4) C7N(0.6) H7NA(0.6)
 H7NB(0.6) H7NC(0.6) C9S(0.5) C10S(0.25) C11S(0.25) C15S(0.5) C16S(0.75)
 C19S(0.5) C20S(0.25) C21S(0.25) C22S(0.5) O25S(0.25) C26S(0.5) C27S(0.5)
 C31S(0.5) C32S(0.5) C33S(0.5) C34S(0.5) C35S(0.5) C36S(0.5) C38S(0.25)
 C39S(0.25) C40S(0.25) C43S(0.5) C44S(0.25) C45S(0.5) C46S(0.5) C49S(0.25)
 C50S(0.5) C52S(0.5) C53S(0.25)
5.a Aromatic/amide H refined with riding coordinates:
 C100(H100), C101(H101), C104(H104), C105(H105), C106(H106), C107(H107),
 C108(H108), C110(H110), C111(H111), C115(H115), C116(H116), C117(H117),
 C118(H118), C119(H119), C120(H120), C121(H121), C200(H200), C201(H201),
 C204(H204), C205(H205), C206(H206), C207(H207), C208(H208), C210(H210),
 C211(H211), C215(H215), C216(H216), C217(H217), C218(H218), C219(H219),
 C220(H220), C221(H221), C300(H300), C301(H301), C304(H304), C305(H305),
 C306(H306), C307(H307), C308(H308), C310(H310), C311(H311), C315(H315),
 C316(H316), C317(H317), C318(H318), C319(H319), C320(H320), C321(H321),
 C400(H400), C401(H401), C404(H404), C405(H405), C406(H406), C407(H407),
 C408(H408), C410(H410), C411(H411), C415(H415), C416(H416), C417(H417),
 C418(H418), C419(H419), C420(H420), C421(H421), C500(H500), C501(H501),
 C504(H504), C505(H505), C506(H506), C507(H507), C508(H508), C510(H510),
 C511(H511), C515(H515), C516(H516), C517(H517), C518(H518), C519(H519),
 C520(H520), C521(H521), C600(H600), C601(H601), C604(H604), C605(H605),
 C606(H606), C607(H607), C608(H608), C610(H610), C611(H611), C615(H615),
 C616(H616), C617(H617), C618(H618), C619(H619), C620(H620), C621(H621),
 C700(H700), C701(H701), C704(H704), C705(H705), C706(H706), C707(H707),
 C708(H708), C710(H710), C711(H711), C715(H715), C716(H716), C717(H717),
 C718(H718), C719(H719), C720(H720), C721(H721), C800(H800), C801(H801),
 C804(H804), C805(H805), C806(H806), C807(H807), C808(H808), C810(H810),
 C811(H811), C815(H815), C816(H816), C817(H817), C818(H818), C819(H819),
 C820(H820), C821(H821)
5.b Idealised Me refined as rotating group:
 C1M(H1MA,H1MB,H1MC), C2M(H2MB,H2MC,H2MD), C2N(H2NA,H2NB,H2NC), C3M(H3MA,H3MB,
 H3MC), C4M(H4MA,H4MB,H4MC), C5M(H5MA,H5MB,H5MC), C6M(H6MA,H6MB,H6MC), C7M(H7MA,
 H7MB,H7MC), C7N(H7NA,H7NB,H7NC), C8M(H8MA,H8MB,H8MC)
;
_olex2_submission_special_instructions 'No special instructions were received'

loop_
_space_group_symop_operation_xyz
'x, y, z'
'-x, -y, -z'

loop_
_atom_site_label
_atom_site_type_symbol
_atom_site_fract_x
_atom_site_fract_y
_atom_site_fract_z
_atom_site_U_iso_or_equiv
_atom_site_adp_type
_atom_site_occupancy
_atom_site_site_symmetry_order
_atom_site_calc_flag
_atom_site_refinement_flags_posn
_atom_site_refinement_flags_adp
_atom_site_refinement_flags_occupancy
_atom_site_disorder_assembly
_atom_site_disorder_group
W1A W 0.87258(2) 0.32794(2) 1.03732(2) 0.01749(8) Uani 1 1 d . . . . .
W1B W 0.56643(2) 0.03382(2) 0.69142(2) 0.01217(7) Uani 1 1 d . . . . .
W2A W 0.83032(2) 0.63988(2) 1.07238(2) 0.01527(8) Uani 1 1 d . . . . .
W2B W 0.37463(2) 0.18810(2) 0.50662(2) 0.01326(8) Uani 1 1 d . . . . .
W3A W 0.92736(2) 0.50599(2) 0.80760(2) 0.01711(8) Uani 1 1 d . . . . .
W3B W 0.33210(2) -0.09358(2) 0.61338(2) 0.01361(8) Uani 1 1 d . . . . .
Mn1A Mn 1.000000 0.500000 1.000000 0.0128(4) Uani 1 2 d S T P . .
Mn1B Mn 0.500000 0.000000 0.500000 0.0117(3) Uani 1 2 d S T P . .
Mn2A Mn 0.85181(5) 0.46426(5) 1.20147(5) 0.0203(3) Uani 1 1 d D . . . .
Mn2B Mn 0.73942(5) -0.02174(5) 0.54706(5) 0.0143(3) Uani 1 1 d D . . . .
Mn3A Mn 0.93345(5) 0.70553(5) 0.88644(5) 0.0192(3) Uani 1 1 d D . . . .
Mn3B Mn 0.58386(5) 0.20770(5) 0.55809(5) 0.0169(3) Uani 1 1 d D . . . .
Mn4A Mn 0.75162(5) 0.48946(5) 0.95720(5) 0.0166(3) Uani 1 1 d D . . . .
Mn4B Mn 0.35768(5) 0.10332(5) 0.70038(5) 0.0165(3) Uani 1 1 d . . . . .
Mn5A Mn 0.98991(5) 0.30057(5) 0.84492(5) 0.0206(3) Uani 1 1 d D . . . .
Mn5B Mn 0.51455(5) -0.17666(5) 0.68926(5) 0.0152(3) Uani 1 1 d D . . . .
O1 O 0.4125(5) 0.1823(4) 0.0117(4) 0.094(3) Uiso 1 1 d . . . . .
O1M O 0.7644(3) 0.4600(3) 1.1966(3) 0.0345(16) Uani 1 1 d D . . . .
H1M H 0.7481(12) 0.4303(7) 1.195(4) 0.052 Uiso 1 1 d DR . . . .
O1S O 0.6921(5) 0.9469(5) 0.9260(5) 0.100(4) Uiso 1 1 d . . . . .
O2M O 0.9946(3) 0.7249(3) 0.8183(3) 0.0338(16) Uani 1 1 d D U . . .
H2M H 1.0110(11) 0.6946(7) 0.8054(10) 0.051 Uiso 0.5 1 d DR . . A 1
H2MA H 1.0191(8) 0.7489(8) 0.8195(9) 0.051 Uiso 0.5 1 d DR . . B 2
O2S O 0.0635(7) 0.7988(6) 0.8377(6) 0.050(4) Uiso 0.5 1 d . . . C 2
O3M O 0.6836(3) 0.4657(3) 1.0172(2) 0.0350(16) Uani 1 1 d D . . . .
H3M H 0.6516(12) 0.459(3) 1.0082(13) 0.052 Uiso 1 1 d DR . . . .
O3S O 0.2876(3) 0.6302(3) 0.8038(3) 0.059(2) Uiso 1 1 d . . . . .
O4M O 1.0356(3) 0.2937(3) 0.7650(3) 0.046(2) Uani 1 1 d D . . . .
H4M H 1.042(4) 0.2661(12) 0.7447(19) 0.070 Uiso 1 1 d DR . . . .
O4S O 0.3903(3) 0.2875(3) 0.9991(3) 0.0416(18) Uiso 1 1 d . . . . .
O5M O 0.7786(2) 0.0585(2) 0.5529(2) 0.0208(13) Uani 1 1 d D . . . .
H5M H 0.8113(9) 0.0664(9) 0.539(3) 0.031 Uiso 1 1 d DR . . . .
O5S O 0.4296(6) 0.4905(6) 0.4836(6) 0.049(4) Uiso 0.5 1 d . . . . .
O6M O 0.5384(3) 0.2568(2) 0.6193(3) 0.0319(15) Uani 1 1 d D . . . .
H6M H 0.544(2) 0.2903(12) 0.624(3) 0.048 Uiso 1 1 d DR . . . .
O6S O 0.3864(8) 0.5715(7) 0.4194(7) 0.069(5) Uiso 0.5 1 d . . . D 1
O7M O 0.3523(3) 0.1734(2) 0.7497(3) 0.0331(16) Uani 1 1 d D U . . .
O7S O 0.2981(8) 0.5469(7) 0.3785(7) 0.070(5) Uiso 0.5 1 d . . . E 2
O8M O 0.4781(3) -0.2557(2) 0.6827(2) 0.0291(15) Uani 1 1 d D . . . .
H8M H 0.4969(11) -0.2829(13) 0.668(3) 0.044 Uiso 1 1 d DR . . . .
O8SA O 0.2660(6) 0.1290(5) 0.0129(5) 0.080(4) Uiso 0.75 1 d . . . F 1
O8SB O 0.3105(10) 0.1592(11) 0.0579(11) 0.047(8) Uiso 0.25 1 d D . . F 2
O9S O 0.3775(8) 0.1289(8) 0.1138(8) 0.087(6) Uiso 0.5 1 d D . . G 1
O10S O 0.4899(10) 0.0742(10) 0.1078(10) 0.032(6) Uiso 0.25 1 d D . . H 2
O11S O 0.5219(11) 0.0482(11) 0.0083(10) 0.039(7) Uiso 0.25 1 d D . . I 1
O12S O 0.3982(4) 0.5778(4) 0.0214(4) 0.070(3) Uiso 1 1 d D . . . .
O13S O 0.5362(5) 0.6641(4) 0.0648(4) 0.088(3) Uiso 1 1 d . . . . .
O14S O 0.6721(4) 0.8390(4) 0.1486(4) 0.075(3) Uiso 1 1 d D . . . .
O15S O 0.5870(9) 0.6085(9) 0.1455(9) 0.099(7) Uiso 0.5 1 d D . . . .
O16S O 0.1342(7) 0.3256(6) 0.3577(6) 0.107(5) Uiso 0.75 1 d D . . J 1
O17S O 0.2537(3) 0.7768(3) 0.1187(3) 0.0334(16) Uiso 1 1 d . . . . .
O18S O 0.2750(6) 0.3611(6) 0.3631(6) 0.141(5) Uiso 1 1 d . . . K 2
O19S O 0.1395(11) 0.4794(10) 0.3856(11) 0.118(9) Uiso 0.5 1 d . . . L 2
O20S O 0.1894(17) 0.5243(15) 0.4426(15) 0.072(11) Uiso 0.25 1 d D . . M 1
O21S O 0.246(3) 0.510(2) 0.451(2) 0.15(2) Uiso 0.25 1 d D . . N 2
O22S O 0.3581(7) 0.4208(6) 0.5138(6) 0.057(4) Uiso 0.5 1 d D . . O 1
O23S O 0.5242(8) 0.4612(8) 0.4353(8) 0.197(8) Uiso 1 1 d D . . . .
O24S O 0.4652(4) 0.6383(4) 0.3955(4) 0.088(3) Uiso 1 1 d D . . . .
C0AA C 0.7298(15) 0.6759(14) 0.2971(15) 0.029(8) Uiso 0.25 1 d D . . P 1
O26S O 0.7351(12) 0.7250(12) 0.3169(12) 0.146(11) Uiso 0.5 1 d D . . Q 2
O27S O 0.8046(10) 0.7359(9) 0.3364(9) 0.099(7) Uiso 0.5 1 d . . . R 1
O28S O 0.8751(4) 0.7769(4) 0.2572(4) 0.083(3) Uiso 1 1 d . . . . .
O29S O 0.2802(4) 0.7244(4) 0.7447(4) 0.079(3) Uiso 1 1 d D . . . .
O30S O 0.5298(4) 0.6597(4) 0.6376(4) 0.081(3) Uiso 1 1 d . . . . .
O31S O 0.5701(8) 0.5703(8) 0.6910(8) 0.079(6) Uiso 0.5 1 d D . . S 1
O32S O 0.4814(8) 0.5166(7) 0.7498(7) 0.073(5) Uiso 0.5 1 d D . . T 2
O33S O 0.4867(9) 0.4195(9) 0.7706(9) 0.093(7) Uiso 0.5 1 d D . . U 1
O34S O 0.9097(13) 0.1394(12) 0.3344(12) 0.142(10) Uiso 0.5 1 d D . . V 1
O35S O 0.8355(9) 0.1533(9) 0.2488(9) 0.102(7) Uiso 0.5 1 d D . . . .
O36S O 0.2217(15) 0.1240(15) 0.8775(15) 0.184(15) Uiso 0.5 1 d D . . W 2
O37S O 0.1847(5) 0.1208(5) 0.9472(5) 0.110(4) Uiso 1 1 d . . . X 1
O38S O 0.4177(16) 0.1089(15) 0.8893(14) 0.072(11) Uiso 0.25 1 d D . . Y 3
O39S O 0.4607(11) 0.1132(11) 0.9393(11) 0.038(7) Uiso 0.25 1 d D . . Z 1
O40S O 0.4995(11) 0.1750(11) 0.8553(11) 0.041(7) Uiso 0.25 1 d D . . A 2
O41S O 0.4965(4) 0.4304(4) 0.9650(4) 0.070(3) Uiso 1 1 d . . . . .
O42S O 0.7365(3) 0.4652(3) 0.7147(3) 0.059(2) Uiso 1 1 d D . . . .
O43S O 1.0104(8) 0.4930(8) 0.5862(8) 0.073(5) Uiso 0.5 1 d D . . B 1
O44S O 1.0210(18) 0.5918(18) 0.6045(18) 0.090(13) Uiso 0.25 1 d . . . C 2
O45S O 0.9853(12) 0.6962(12) 0.7180(11) 0.134(10) Uiso 0.5 1 d D . . D 1
O46S O 0.3772(9) 0.9635(8) 0.0582(8) 0.088(6) Uiso 0.5 1 d D . . . .
O47S O 0.2603(3) 1.0129(3) 0.1683(3) 0.0368(16) Uiso 1 1 d . . . . .
O48S O 0.1524(3) 0.9206(3) 0.5322(3) 0.0429(18) Uiso 1 1 d . . . . .
O49S O -0.0086(11) 0.7631(11) 0.6479(11) 0.043(7) Uiso 0.25 1 d D . . E 2
O50S O 0.1355(9) 0.2085(8) 0.5840(8) 0.090(6) Uiso 0.5 1 d D . . F 2
O51S O 0.1119(5) 0.2087(5) 0.4796(5) 0.114(4) Uiso 1 1 d D . . . .
O52S O 0.0121(8) 0.6496(8) 0.5080(8) 0.073(5) Uiso 0.5 1 d D . . . .
O53S O 0.948(2) 0.138(2) 0.9969(19) 0.15(2) Uiso 0.25 1 d D . . . .
N11A N 0.9450(3) 0.4346(3) 1.0184(3) 0.0197(16) Uani 1 1 d . . . . .
N11B N 0.5198(3) 0.0141(3) 0.5797(2) 0.0147(14) Uani 1 1 d . . . . .
N12A N 0.8634(3) 0.3980(3) 1.1454(3) 0.0249(17) Uani 1 1 d . . . . .
N12B N 0.6727(3) 0.0038(3) 0.6052(3) 0.0197(16) Uani 1 1 d . . . . .
N13A N 0.9949(3) 0.3029(3) 1.0723(3) 0.0243(17) Uani 1 1 d . . . . .
N13B N 0.5838(3) 0.1414(3) 0.6147(3) 0.0216(16) Uani 1 1 d . . . . .
N14A N 0.7989(3) 0.4244(3) 0.9880(3) 0.0230(17) Uani 1 1 d . . . . .
N14B N 0.4434(3) 0.0894(3) 0.7043(3) 0.0202(16) Uani 1 1 d . . . . .
N15A N 0.9470(3) 0.3054(3) 0.9248(3) 0.0281(18) Uani 1 1 d . . . . .
N15B N 0.5486(3) -0.0953(3) 0.6912(3) 0.0186(15) Uani 1 1 d . U . . .
N16A N 0.8873(5) 0.2018(5) 1.0703(6) 0.099(5) Uani 1 1 d D . . . .
N16B N 0.5048(3) -0.0033(3) 0.8065(3) 0.0284(18) Uani 1 1 d . . . . .
N17A N 0.7519(4) 0.3096(4) 1.1026(3) 0.044(2) Uani 1 1 d . . . . .
N17B N 0.5762(3) 0.1330(3) 0.7704(3) 0.035(2) Uani 1 1 d . . . . .
N18A N 0.7981(4) 0.2717(4) 0.9582(4) 0.046(2) Uani 1 1 d . . . . .
N18B N 0.6672(3) -0.0042(3) 0.7584(3) 0.0258(17) Uani 1 1 d . . . . .
N21A N 0.9324(3) 0.5598(3) 1.0219(3) 0.0206(16) Uani 1 1 d . . . . .
N21B N 0.4410(3) 0.0710(3) 0.5042(3) 0.0185(15) Uani 1 1 d . . . . .
N22A N 0.8459(3) 0.5356(3) 1.1509(3) 0.0268(18) Uani 1 1 d . . . . .
N22B N 0.2977(3) 0.0985(3) 0.4640(3) 0.0198(16) Uani 1 1 d . . . . .
N23A N 0.8745(3) 0.6824(3) 0.9548(3) 0.0284(18) Uani 1 1 d . . . . .
N23B N 0.3647(3) -0.1651(3) 0.5074(3) 0.0216(16) Uani 1 1 d . . . . .
N24A N 0.7724(3) 0.5481(3) 1.0110(3) 0.0280(18) Uani 1 1 d . . . . .
N24B N 0.3686(3) 0.1514(3) 0.6300(3) 0.0223(16) Uani 1 1 d . . . . .
N25A N 0.9356(3) 0.6742(3) 1.1292(3) 0.0270(18) Uani 1 1 d . . . . .
N25B N 0.4413(3) 0.1878(3) 0.3877(3) 0.0207(16) Uani 1 1 d . . . . .
N26A N 0.7132(3) 0.6869(3) 1.0368(3) 0.034(2) Uani 1 1 d . . . . .
N26B N 0.3063(3) 0.2623(3) 0.4271(3) 0.0296(18) Uani 1 1 d . . . . .
N27A N 0.8308(4) 0.7713(3) 1.0795(4) 0.043(2) Uani 1 1 d . . . . .
N27B N 0.3798(4) 0.3111(3) 0.5476(4) 0.049(3) Uani 1 1 d . . . . .
N28A N 0.7608(4) 0.6660(4) 1.1866(4) 0.057(3) Uani 1 1 d . . . . .
N28B N 0.2514(3) 0.2123(3) 0.5688(3) 0.037(2) Uani 1 1 d . . . . .
N31A N 0.9768(3) 0.4983(3) 0.9204(3) 0.0207(16) Uani 1 1 d . U . . .
N31B N 0.4366(3) -0.0489(3) 0.5376(3) 0.0199(16) Uani 1 1 d . . . . .
N32A N 1.0591(3) 0.5293(3) 0.7913(3) 0.0263(17) Uani 1 1 d . . . . .
N32B N 0.2874(3) -0.0145(3) 0.5232(3) 0.0210(16) Uani 1 1 d . . . . .
N33A N 0.9318(3) 0.6268(3) 0.8539(3) 0.0280(18) Uani 1 1 d . . . . .
N33B N 0.5031(3) 0.2017(3) 0.5279(3) 0.0191(16) Uani 1 1 d . . . . .
N34A N 0.8200(3) 0.5115(3) 0.8971(3) 0.0217(16) Uani 1 1 d . . . . .
N34B N 0.3527(3) 0.0262(3) 0.6565(3) 0.0216(16) Uani 1 1 d . . . . .
N35A N 0.9589(4) 0.3783(3) 0.8258(3) 0.034(2) Uani 1 1 d . . . . .
N35B N 0.4415(3) -0.1413(3) 0.6625(3) 0.0254(17) Uani 1 1 d . . . . .
N36A N 0.9724(4) 0.4620(4) 0.6895(4) 0.048(2) Uani 1 1 d . . . . .
N36B N 0.3028(3) -0.2171(3) 0.6497(3) 0.035(2) Uani 1 1 d . . . . .
N37A N 0.8714(5) 0.5923(4) 0.7305(4) 0.072(4) Uani 1 1 d . . . . .
N37B N 0.1985(4) -0.0883(6) 0.6269(4) 0.084(5) Uani 1 1 d . . . . .
N38A N 0.8276(4) 0.4404(5) 0.7681(4) 0.062(3) Uani 1 1 d . . . . .
N38B N 0.3001(4) -0.0979(3) 0.7412(3) 0.040(2) Uani 1 1 d . . . . .
N100 N 0.8415(3) 0.4063(3) 1.2697(3) 0.0193(15) Uani 1 1 d . . . . .
N101 N 0.8368(3) 0.5133(3) 1.2746(3) 0.0223(16) Uani 1 1 d . . . . .
N200 N 0.9176(3) 0.7908(3) 0.9105(3) 0.0213(16) Uani 1 1 d . . . . .
N201 N 0.8715(3) 0.7393(3) 0.8384(3) 0.0205(16) Uani 1 1 d . . . . .
N300 N 0.6828(3) 0.5336(2) 0.9257(2) 0.0152(14) Uani 1 1 d . . . . .
N301 N 0.7251(3) 0.4369(3) 0.8968(3) 0.0192(15) Uani 1 1 d . . . . .
N400 N 0.9225(3) 0.2579(3) 0.8149(3) 0.0184(15) Uani 1 1 d . . . . .
N401 N 1.0094(3) 0.2137(3) 0.8554(3) 0.0252(17) Uani 1 1 d . . . . .
N500 N 0.7887(3) -0.0456(2) 0.6111(2) 0.0153(14) Uani 1 1 d . . . . .
N501 N 0.8219(3) -0.0475(3) 0.5076(3) 0.0157(15) Uani 1 1 d . . . . .
N600 N 0.6601(3) 0.2384(2) 0.5856(3) 0.0176(15) Uani 1 1 d . . . . .
N601 N 0.6061(3) 0.2803(3) 0.5098(3) 0.0238(17) Uani 1 1 d . . . . .
N700 N 0.2682(3) 0.1002(3) 0.7080(3) 0.0211(16) Uani 1 1 d . . . . .
N701 N 0.3351(3) 0.0532(3) 0.7703(3) 0.0193(15) Uani 1 1 d . . . . .
N800 N 0.4785(3) -0.1776(3) 0.7736(3) 0.0194(16) Uani 1 1 d . . . . .
N801 N 0.5751(3) -0.2236(2) 0.7314(2) 0.0143(14) Uani 1 1 d . . . . .
C1M C 0.7252(7) 0.5047(6) 1.1910(7) 0.102(6) Uani 1 1 d D . . . .
H1MA H 0.719196 0.508770 1.154446 0.153 Uiso 1 1 calc GR . . . .
H1MB H 0.739466 0.537485 1.202778 0.153 Uiso 1 1 calc GR . . . .
H1MC H 0.690722 0.497721 1.212204 0.153 Uiso 1 1 calc GR . . . .
C2M C 1.0220(13) 0.6849(9) 0.7860(10) 0.086(12) Uani 0.5 1 d D . . G 2
H2MB H 1.035356 0.655906 0.807584 0.129 Uiso 0.5 1 calc GR . . G 2
H2MC H 1.052797 0.699996 0.764254 0.129 Uiso 0.5 1 calc GR . . G 2
H2MD H 0.996946 0.670933 0.763636 0.129 Uiso 0.5 1 calc GR . . G 2
C2N C 1.0484(9) 0.7513(11) 0.8205(13) 0.110(12) Uani 0.5 1 d D U . G 1
H2NA H 1.042856 0.780773 0.845061 0.164 Uiso 0.5 1 calc GR . . G 1
H2NB H 1.061736 0.764850 0.785824 0.164 Uiso 0.5 1 calc GR . . G 1
H2NC H 1.075063 0.725032 0.831947 0.164 Uiso 0.5 1 calc GR . . G 1
C3M C 0.6880(6) 0.4421(7) 1.0669(5) 0.086(5) Uani 1 1 d D . . . .
H3MA H 0.686451 0.403368 1.064556 0.129 Uiso 1 1 calc GR . . . .
H3MB H 0.657990 0.455804 1.091945 0.129 Uiso 1 1 calc GR . . . .
H3MC H 0.722664 0.450869 1.078382 0.129 Uiso 1 1 calc GR . . . .
C4M C 1.0551(6) 0.3404(5) 0.7375(5) 0.074(4) Uani 1 1 d D . . . .
H4MA H 1.081765 0.329857 0.707979 0.111 Uiso 1 1 calc GR . . . .
H4MB H 1.072131 0.362645 0.760981 0.111 Uiso 1 1 calc GR . . . .
H4MC H 1.024505 0.360618 0.724695 0.111 Uiso 1 1 calc GR . . . .
C5M C 0.7462(4) 0.1077(3) 0.5578(3) 0.025(2) Uani 1 1 d D . . . .
H5MA H 0.737914 0.119725 0.523291 0.037 Uiso 1 1 calc GR . . . .
H5MB H 0.766322 0.134742 0.573007 0.037 Uiso 1 1 calc GR . . . .
H5MC H 0.712228 0.101916 0.580285 0.037 Uiso 1 1 calc GR . . . .
C6M C 0.4890(5) 0.2435(4) 0.6489(4) 0.048(3) Uani 1 1 d D . . . .
H6MA H 0.458732 0.252111 0.628717 0.072 Uiso 1 1 calc GR . . . .
H6MB H 0.483852 0.263878 0.681193 0.072 Uiso 1 1 calc GR . . . .
H6MC H 0.490210 0.205346 0.657262 0.072 Uiso 1 1 calc GR . . . .
C7M C 0.331(2) 0.2218(13) 0.7320(18) 0.121(14) Uani 0.4 1 d D U . H 2
H7MA H 0.328835 0.219752 0.694579 0.182 Uiso 0.4 1 calc GR . . H 2
H7MB H 0.354956 0.250277 0.738492 0.182 Uiso 0.4 1 calc GR . . H 2
H7MC H 0.294800 0.229351 0.750465 0.182 Uiso 0.4 1 calc GR . . H 2
C7N C 0.3881(12) 0.2131(11) 0.7438(11) 0.092(9) Uani 0.6 1 d . . . H 1
H7NA H 0.420268 0.202555 0.760727 0.138 Uiso 0.6 1 calc GR . . H 1
H7NB H 0.370805 0.245682 0.759819 0.138 Uiso 0.6 1 calc GR . . H 1
H7NC H 0.398949 0.219693 0.706688 0.138 Uiso 0.6 1 calc GR . . H 1
C8M C 0.4225(4) -0.2669(4) 0.6900(5) 0.048(3) Uani 1 1 d D . . . .
H8MA H 0.407899 -0.264458 0.656479 0.072 Uiso 1 1 calc GR . . . .
H8MB H 0.402599 -0.241071 0.714052 0.072 Uiso 1 1 calc GR . . . .
H8MC H 0.418272 -0.302899 0.704529 0.072 Uiso 1 1 calc GR . . . .
C8S C 0.2662(6) 0.1812(5) 0.0313(5) 0.065(4) Uiso 1 1 d D . . . .
C9S C 0.4178(9) 0.0996(9) 0.1351(9) 0.042(5) Uiso 0.5 1 d D . . G 1
C10S C 0.4374(16) 0.099(2) 0.107(3) 0.080(18) Uiso 0.25 1 d D . . H 2
C11A C 0.9208(3) 0.3979(3) 1.0228(3) 0.0166(17) Uani 1 1 d . U . . .
C11B C 0.5340(3) 0.0187(3) 0.6184(3) 0.0133(17) Uani 1 1 d . . . . .
C11S C 0.537(2) 0.031(2) 0.0582(15) 0.074(16) Uiso 0.25 1 d D . . I 1
C12A C 0.8661(4) 0.3713(3) 1.1095(4) 0.023(2) Uani 1 1 d . . . . .
C12B C 0.6364(3) 0.0131(3) 0.6354(3) 0.0168(18) Uani 1 1 d . . . . .
C12S C 0.3843(6) 0.6333(5) 0.0320(6) 0.078(4) Uiso 1 1 d D . . . .
C13A C 0.9521(4) 0.3113(3) 1.0609(3) 0.023(2) Uani 1 1 d . . . . .
C13B C 0.5793(3) 0.1043(3) 0.6434(3) 0.0154(17) Uani 1 1 d . . . . .
C13S C 0.4982(10) 0.7020(10) 0.0913(10) 0.144(8) Uiso 1 1 d . . . . .
C14A C 0.8241(3) 0.3906(3) 1.0063(3) 0.0170(18) Uani 1 1 d . . . . .
C14B C 0.4859(3) 0.0701(3) 0.6987(3) 0.0159(17) Uani 1 1 d . . . . .
C14S C 0.6836(6) 0.7913(5) 0.1191(6) 0.076(4) Uiso 1 1 d D . . . .
C15A C 0.9218(4) 0.3125(3) 0.9640(3) 0.0207(19) Uani 1 1 d . . . . .
C15B C 0.5559(3) -0.0515(3) 0.6891(3) 0.0125(16) Uani 1 1 d . U . . .
C15S C 0.6418(10) 0.6176(12) 0.1466(12) 0.081(9) Uiso 0.5 1 d D . . . .
C16A C 0.8808(5) 0.2456(5) 1.0589(6) 0.070(5) Uani 1 1 d . . . . .
C16B C 0.5265(4) 0.0097(3) 0.7666(3) 0.022(2) Uani 1 1 d . . . . .
C16S C 0.1826(9) 0.3444(9) 0.3371(9) 0.097(7) Uiso 0.75 1 d D . . J 1
C17A C 0.7935(4) 0.3151(4) 1.0804(4) 0.031(2) Uani 1 1 d . . . . .
C17B C 0.5735(3) 0.0993(3) 0.7420(3) 0.0174(18) Uani 1 1 d . . . . .
C17S C 0.2445(5) 0.8313(4) 0.1043(4) 0.042(3) Uiso 1 1 d . . . . .
C18A C 0.8240(4) 0.2896(4) 0.9862(4) 0.030(2) Uani 1 1 d . . . . .
C18B C 0.6323(3) 0.0083(3) 0.7350(3) 0.0169(18) Uani 1 1 d . . . . .
C18S C 0.2438(6) 0.3191(6) 0.3564(6) 0.067(4) Uiso 1 1 d . . . K 2
C19S C 0.1515(14) 0.5097(13) 0.4287(13) 0.081(9) Uiso 0.5 1 d . . . L 2
C20S C 0.140(2) 0.550(3) 0.461(3) 0.10(2) Uiso 0.25 1 d D . . M 1
C21A C 0.8978(3) 0.5879(3) 1.0387(3) 0.0174(18) Uani 1 1 d . . . . .
C21B C 0.4171(3) 0.1109(3) 0.5046(3) 0.0166(18) Uani 1 1 d . . . . .
C21S C 0.275(3) 0.461(3) 0.460(3) 0.10(2) Uiso 0.25 1 d D . . N 2
C22A C 0.8389(4) 0.5717(3) 1.1237(3) 0.0218(19) Uani 1 1 d . . . . .
C22B C 0.3239(3) 0.1304(3) 0.4782(3) 0.0169(18) Uani 1 1 d . . . . .
C22S C 0.3169(13) 0.4227(15) 0.4806(13) 0.105(12) Uiso 0.5 1 d D . . O 1
C23A C 0.8580(4) 0.6677(3) 0.9952(4) 0.023(2) Uani 1 1 d . U . . .
C23B C 0.4588(4) 0.1982(3) 0.5202(3) 0.0181(18) Uani 1 1 d . . . . .
C23S C 0.5368(9) 0.4703(9) 0.3794(8) 0.129(7) Uiso 1 1 d D . . . .
C24A C 0.7923(3) 0.5792(3) 1.0340(3) 0.0207(19) Uani 1 1 d . . . . .
C24B C 0.3725(3) 0.1649(3) 0.5868(3) 0.0164(18) Uani 1 1 d . . . . .
C24S C 0.4976(9) 0.6210(10) 0.4354(8) 0.147(9) Uiso 1 1 d D . . . .
C25A C 0.8992(4) 0.6611(3) 1.1099(3) 0.022(2) Uani 1 1 d . . . . .
C25B C 0.4194(3) 0.1880(3) 0.4296(3) 0.0182(19) Uani 1 1 d . . . . .
O25S O 0.698(2) 0.7176(18) 0.279(2) 0.125(18) Uiso 0.25 1 d D . . P 1
C26A C 0.7536(4) 0.6709(3) 1.0501(3) 0.023(2) Uani 1 1 d . . . . .
C26B C 0.3296(4) 0.2362(3) 0.4547(3) 0.0203(19) Uani 1 1 d . . . . .
C26S C 0.7825(12) 0.7126(12) 0.2814(12) 0.081(9) Uiso 0.5 1 d D . . Q 2
C27A C 0.8299(4) 0.7264(3) 1.0778(4) 0.028(2) Uani 1 1 d . . . . .
C27B C 0.3786(4) 0.2684(4) 0.5340(4) 0.027(2) Uani 1 1 d . . . . .
C27S C 0.8486(15) 0.7552(14) 0.3625(14) 0.098(11) Uiso 0.5 1 d . . . R 1
C28A C 0.7836(4) 0.6567(4) 1.1470(4) 0.032(2) Uani 1 1 d . . . . .
C28B C 0.2939(4) 0.2045(4) 0.5471(3) 0.025(2) Uani 1 1 d . . . . .
C28S C 0.8389(8) 0.7953(8) 0.2197(8) 0.110(6) Uiso 1 1 d . . . . .
C29S C 0.2908(6) 0.7635(5) 0.7813(5) 0.072(4) Uiso 1 1 d D . . . .
C30S C 0.5586(6) 0.6627(6) 0.5870(6) 0.071(4) Uiso 1 1 d . . . . .
C31A C 0.9591(3) 0.4993(3) 0.8817(3) 0.0156(17) Uani 1 1 d . U . . .
C31B C 0.4016(3) -0.0637(3) 0.5645(3) 0.0131(17) Uani 1 1 d . . . . .
C31S C 0.6132(11) 0.6061(11) 0.6865(12) 0.074(8) Uiso 0.5 1 d D . . S 1
C32A C 1.0132(4) 0.5213(3) 0.7941(3) 0.0210(19) Uani 1 1 d . . . . .
C32B C 0.3028(3) -0.0421(3) 0.5548(3) 0.0131(17) Uani 1 1 d . . . . .
C32S C 0.4279(11) 0.5283(14) 0.7720(14) 0.099(11) Uiso 0.5 1 d D . . T 2
C33A C 0.9308(4) 0.5855(3) 0.8376(3) 0.023(2) Uani 1 1 d . . . . .
C33B C 0.3499(3) -0.1431(3) 0.5447(3) 0.0150(17) Uani 1 1 d . U . . .
C33S C 0.4956(16) 0.3680(11) 0.7534(15) 0.106(12) Uiso 0.5 1 d D . . U 1
C34A C 0.8566(4) 0.5101(3) 0.8653(3) 0.0187(19) Uani 1 1 d . . . . .
C34B C 0.3439(3) -0.0152(3) 0.6429(3) 0.0200(19) Uani 1 1 d . . . . .
C34S C 0.9323(17) 0.1847(14) 0.3543(16) 0.118(14) Uiso 0.5 1 d D . . V 1
C35A C 0.9482(4) 0.4233(4) 0.8204(3) 0.024(2) Uani 1 1 d . . . . .
C35B C 0.4044(4) -0.1246(3) 0.6438(3) 0.0190(19) Uani 1 1 d . . . . .
C35S C 0.8915(11) 0.1466(13) 0.2451(13) 0.086(10) Uiso 0.5 1 d D . . . .
C36A C 0.9571(4) 0.4773(4) 0.7300(4) 0.033(2) Uani 1 1 d . . . . .
C36B C 0.3120(4) -0.1747(4) 0.6366(3) 0.025(2) Uani 1 1 d . . . . .
C36S C 0.2622(16) 0.0986(16) 0.9053(16) 0.118(13) Uiso 0.5 1 d D . . W 2
C37A C 0.8913(5) 0.5619(4) 0.7580(4) 0.041(3) Uani 1 1 d . . . . .
C37B C 0.2453(4) -0.0899(5) 0.6221(4) 0.042(3) Uani 1 1 d . . . . .
C37S C 0.2099(6) 0.0879(6) 0.9076(6) 0.065(4) Uiso 1 1 d . . . X 1
C38A C 0.8628(4) 0.4636(4) 0.7810(4) 0.036(2) Uani 1 1 d . . . . .
C38B C 0.3105(4) -0.0954(3) 0.6975(4) 0.025(2) Uani 1 1 d . . . . .
C38S C 0.420(3) 0.074(2) 0.9304(19) 0.076(17) Uiso 0.25 1 d D . . Y 3
C39S C 0.460(4) 0.134(4) 0.889(2) 0.15(4) Uiso 0.25 1 d D . . Z 1
C40S C 0.4640(19) 0.1344(17) 0.856(2) 0.061(14) Uiso 0.25 1 d D . . A 2
C41S C 0.4672(7) 0.4726(7) 0.9419(7) 0.097(5) Uiso 1 1 d . . . . .
C42S C 0.7272(6) 0.5178(5) 0.7359(6) 0.074(4) Uiso 1 1 d D . . . .
C43S C 1.016(2) 0.5427(14) 0.608(2) 0.16(2) Uiso 0.5 1 d D . . B 1
C44S C 1.017(2) 0.603(2) 0.655(2) 0.059(13) Uiso 0.25 1 d . . . C 2
C45S C 1.0106(16) 0.6400(15) 0.7042(15) 0.105(12) Uiso 0.5 1 d . . . D 1
C46S C 0.3938(9) 0.9420(9) 0.1052(8) 0.044(5) Uiso 0.5 1 d D . . . .
C47S C 0.2366(5) 0.9637(5) 0.1656(4) 0.047(3) Uiso 1 1 d . . . . .
C48S C 0.0956(5) 0.9165(5) 0.5463(5) 0.052(3) Uiso 1 1 d . . . . .
C49S C 0.0341(16) 0.7961(17) 0.6366(19) 0.052(12) Uiso 0.25 1 d D . . E 2
C50S C 0.1064(12) 0.2537(10) 0.6091(12) 0.077(9) Uiso 0.5 1 d D . . F 2
C51S C 0.1670(7) 0.1961(8) 0.4682(8) 0.107(6) Uiso 1 1 d D . . . .
C52S C 0.0447(17) 0.6213(17) 0.4692(15) 0.142(17) Uiso 0.5 1 d D . . . .
C53S C 0.915(3) 0.171(3) 0.969(3) 0.12(3) Uiso 0.25 1 d D . . . .
C100 C 0.8381(4) 0.3543(3) 1.2671(4) 0.026(2) Uani 1 1 d . . . . .
H100 H 0.837266 0.339170 1.233814 0.031 Uiso 1 1 calc R . . . .
C101 C 0.8358(4) 0.3201(4) 1.3101(4) 0.029(2) Uani 1 1 d . . . . .
H101 H 0.833628 0.282854 1.305783 0.035 Uiso 1 1 calc R . . . .
C102 C 0.8367(4) 0.3406(3) 1.3590(3) 0.0214(19) Uani 1 1 d . . . . .
C103 C 0.8353(4) 0.3039(3) 1.4050(3) 0.024(2) Uani 1 1 d . . . . .
C104 C 0.7947(4) 0.2668(4) 1.4133(4) 0.030(2) Uani 1 1 d . . . . .
H104 H 0.767477 0.266748 1.390478 0.037 Uiso 1 1 calc R . . . .
C105 C 0.7934(5) 0.2306(4) 1.4533(4) 0.039(3) Uani 1 1 d . . . . .
H105 H 0.765994 0.205251 1.457774 0.047 Uiso 1 1 calc R . . . .
C106 C 0.8320(5) 0.2312(4) 1.4873(4) 0.043(3) Uani 1 1 d . . . . .
H106 H 0.830594 0.206628 1.515603 0.051 Uiso 1 1 calc R . . . .
C107 C 0.8727(4) 0.2672(4) 1.4805(4) 0.037(3) Uani 1 1 d . . . . .
H107 H 0.899461 0.267123 1.503816 0.044 Uiso 1 1 calc R . . . .
C108 C 0.8741(4) 0.3037(4) 1.4392(4) 0.034(2) Uani 1 1 d . . . . .
H108 H 0.901967 0.328550 1.434465 0.041 Uiso 1 1 calc R . . . .
C109 C 0.8381(3) 0.3971(4) 1.3635(3) 0.024(2) Uani 1 1 d . . . . .
C110 C 0.8357(4) 0.4237(4) 1.4118(3) 0.026(2) Uani 1 1 d . . . . .
H110 H 0.834939 0.403209 1.442987 0.031 Uiso 1 1 calc R . . . .
C111 C 0.8346(4) 0.4777(4) 1.4145(4) 0.030(2) Uani 1 1 d . . . . .
H111 H 0.832981 0.493999 1.447495 0.036 Uiso 1 1 calc R . . . .
C112 C 0.8357(4) 0.5104(4) 1.3686(4) 0.029(2) Uani 1 1 d . . . . .
C113 C 0.8310(4) 0.5667(4) 1.3695(4) 0.034(2) Uani 1 1 d . . . . .
C114 C 0.8292(5) 0.5970(4) 1.4184(4) 0.045(3) Uani 1 1 d . . . . .
C115 C 0.8695(6) 0.5889(5) 1.4510(5) 0.064(4) Uani 1 1 d . . . . .
H115 H 0.898254 0.563081 1.442394 0.077 Uiso 1 1 calc R . . . .
C116 C 0.8679(8) 0.6186(6) 1.4963(5) 0.090(6) Uani 1 1 d . . . . .
H116 H 0.896161 0.614253 1.517883 0.108 Uiso 1 1 calc R . . . .
C117 C 0.8243(11) 0.6544(6) 1.5094(6) 0.126(10) Uani 1 1 d . . . . .
H117 H 0.822168 0.673530 1.540973 0.151 Uiso 1 1 calc R . . . .
C118 C 0.7843(10) 0.6628(6) 1.4777(6) 0.118(9) Uani 1 1 d . . . . .
H118 H 0.754889 0.687792 1.486818 0.141 Uiso 1 1 calc R . . . .
C119 C 0.7873(7) 0.6344(4) 1.4327(5) 0.072(5) Uani 1 1 d . . . . .
H119 H 0.759788 0.640556 1.410496 0.087 Uiso 1 1 calc R . . . .
C120 C 0.8280(4) 0.5936(4) 1.3237(4) 0.035(2) Uani 1 1 d . . . . .
H120 H 0.824305 0.631411 1.323413 0.042 Uiso 1 1 calc R . . . .
C121 C 0.8305(4) 0.5656(4) 1.2772(4) 0.032(2) Uani 1 1 d . . . . .
H121 H 0.827568 0.585261 1.245938 0.038 Uiso 1 1 calc R . . . .
C122 C 0.8383(3) 0.4855(3) 1.3204(3) 0.023(2) Uani 1 1 d . . . . .
C123 C 0.8401(3) 0.4280(3) 1.3172(3) 0.0210(19) Uani 1 1 d . . . . .
C200 C 0.9431(4) 0.8161(4) 0.9438(3) 0.028(2) Uani 1 1 d . . . . .
H200 H 0.971272 0.797418 0.959313 0.033 Uiso 1 1 calc R . . . .
C201 C 0.9303(4) 0.8696(4) 0.9574(3) 0.031(2) Uani 1 1 d . . . . .
H201 H 0.950354 0.886460 0.980881 0.037 Uiso 1 1 calc R . . . .
C202 C 0.8889(4) 0.8973(4) 0.9366(3) 0.030(2) Uani 1 1 d . . . . .
C203 C 0.8782(4) 0.9564(4) 0.9483(3) 0.032(2) Uani 1 1 d . . . . .
C204 C 0.9205(4) 0.9904(4) 0.9411(4) 0.034(2) Uani 1 1 d . . . . .
H204 H 0.956277 0.976620 0.930128 0.041 Uiso 1 1 calc R . . . .
C205 C 0.9112(5) 1.0453(4) 0.9499(4) 0.041(3) Uani 1 1 d . . . . .
H205 H 0.940556 1.068437 0.945020 0.049 Uiso 1 1 calc R . . . .
C206 C 0.8595(5) 1.0651(5) 0.9656(4) 0.049(3) Uani 1 1 d . . . . .
H206 H 0.853090 1.102203 0.971151 0.059 Uiso 1 1 calc R . . . .
C207 C 0.8174(5) 1.0321(5) 0.9733(4) 0.050(3) Uani 1 1 d . . . . .
H207 H 0.781778 1.046315 0.984588 0.060 Uiso 1 1 calc R . . . .
C208 C 0.8263(5) 0.9766(5) 0.9646(4) 0.044(3) Uani 1 1 d . . . . .
H208 H 0.796833 0.953611 0.969975 0.052 Uiso 1 1 calc R . . . .
C209 C 0.8607(3) 0.8708(3) 0.9011(3) 0.0208(19) Uani 1 1 d . . . . .
C210 C 0.8200(3) 0.8967(4) 0.8733(3) 0.024(2) Uani 1 1 d . . . . .
H210 H 0.808212 0.932397 0.881465 0.029 Uiso 1 1 calc R . . . .
C211 C 0.7978(3) 0.8713(3) 0.8357(4) 0.024(2) Uani 1 1 d . . . . .
H211 H 0.771154 0.889987 0.818072 0.029 Uiso 1 1 calc R . . . .
C212 C 0.8133(3) 0.8175(3) 0.8216(3) 0.0207(19) Uani 1 1 d . . . . .
C213 C 0.7953(3) 0.7902(3) 0.7795(3) 0.0205(19) Uani 1 1 d . . . . .
C214 C 0.7566(4) 0.8157(3) 0.7458(3) 0.022(2) Uani 1 1 d . . . . .
C215 C 0.7087(4) 0.8424(3) 0.7655(4) 0.026(2) Uani 1 1 d . . . . .
H215 H 0.699733 0.845556 0.802105 0.031 Uiso 1 1 calc R . . . .
C216 C 0.6732(4) 0.8651(3) 0.7320(4) 0.027(2) Uani 1 1 d . . . . .
H216 H 0.640489 0.883612 0.745742 0.033 Uiso 1 1 calc R . . . .
C217 C 0.6862(4) 0.8603(4) 0.6792(4) 0.031(2) Uani 1 1 d . . . . .
H217 H 0.662195 0.875661 0.656537 0.037 Uiso 1 1 calc R . . . .
C218 C 0.7331(4) 0.8337(3) 0.6585(4) 0.030(2) Uani 1 1 d . . . . .
H218 H 0.741452 0.830139 0.621900 0.036 Uiso 1 1 calc R . . . .
C219 C 0.7688(4) 0.8118(3) 0.6922(3) 0.023(2) Uani 1 1 d . . . . .
H219 H 0.801802 0.793988 0.678088 0.028 Uiso 1 1 calc R . . . .
C220 C 0.8158(3) 0.7395(3) 0.7691(3) 0.023(2) Uani 1 1 d . . . . .
H220 H 0.804766 0.720519 0.741110 0.027 Uiso 1 1 calc R . . . .
C221 C 0.8529(4) 0.7158(3) 0.7998(3) 0.023(2) Uani 1 1 d . . . . .
H221 H 0.865528 0.680183 0.792226 0.028 Uiso 1 1 calc R . . . .
C222 C 0.8519(3) 0.7900(3) 0.8493(3) 0.0196(19) Uani 1 1 d . . . . .
C223 C 0.8766(3) 0.8170(3) 0.8888(3) 0.0212(19) Uani 1 1 d . . . . .
C300 C 0.6599(3) 0.5798(3) 0.9434(3) 0.0202(19) Uani 1 1 d . . . . .
H300 H 0.675761 0.597262 0.969667 0.024 Uiso 1 1 calc R . . . .
C301 C 0.6136(4) 0.6041(3) 0.9254(3) 0.024(2) Uani 1 1 d . . . . .
H301 H 0.598614 0.636986 0.939603 0.028 Uiso 1 1 calc R . . . .
C302 C 0.5898(3) 0.5799(3) 0.8869(3) 0.0213(19) Uani 1 1 d . . . . .
C303 C 0.5409(4) 0.6064(3) 0.8672(4) 0.027(2) Uani 1 1 d . . . . .
C304 C 0.4953(4) 0.6186(4) 0.9011(4) 0.037(2) Uani 1 1 d . . . . .
H304 H 0.494430 0.608674 0.936742 0.044 Uiso 1 1 calc R . . . .
C305 C 0.4496(5) 0.6458(4) 0.8834(5) 0.048(3) Uani 1 1 d . . . . .
H305 H 0.417692 0.653866 0.906636 0.058 Uiso 1 1 calc R . . . .
C306 C 0.4527(5) 0.6605(4) 0.8307(5) 0.052(3) Uani 1 1 d . . . . .
H306 H 0.422466 0.678913 0.818231 0.062 Uiso 1 1 calc R . . . .
C307 C 0.4982(5) 0.6491(4) 0.7969(5) 0.047(3) Uani 1 1 d . . . . .
H307 H 0.499965 0.660417 0.761550 0.056 Uiso 1 1 calc R . . . .
C308 C 0.5425(4) 0.6206(4) 0.8148(4) 0.032(2) Uani 1 1 d . . . . .
H308 H 0.573620 0.610923 0.791128 0.039 Uiso 1 1 calc R . . . .
C309 C 0.6129(4) 0.5300(3) 0.8680(3) 0.0220(19) Uani 1 1 d . . . . .
C310 C 0.5897(4) 0.4982(3) 0.8308(3) 0.026(2) Uani 1 1 d . . . . .
H310 H 0.558241 0.511917 0.816540 0.031 Uiso 1 1 calc R . . . .
C311 C 0.6111(4) 0.4502(3) 0.8160(3) 0.025(2) Uani 1 1 d . . . . .
H311 H 0.594520 0.430793 0.791483 0.030 Uiso 1 1 calc R . . . .
C312 C 0.6582(4) 0.4273(3) 0.8361(3) 0.0201(19) Uani 1 1 d . . . . .
C313 C 0.6811(3) 0.3754(3) 0.8235(3) 0.0203(19) Uani 1 1 d . . . . .
C314 C 0.6573(4) 0.3400(3) 0.7881(4) 0.027(2) Uani 1 1 d . . . . .
C315 C 0.6522(4) 0.3539(4) 0.7370(4) 0.035(2) Uani 1 1 d . . . . .
H315 H 0.664735 0.386887 0.723172 0.042 Uiso 1 1 calc R . . . .
C316 C 0.6285(4) 0.3193(5) 0.7058(4) 0.045(3) Uani 1 1 d . . . . .
H316 H 0.625667 0.328348 0.670421 0.054 Uiso 1 1 calc R . . . .
C317 C 0.6094(4) 0.2721(5) 0.7262(5) 0.049(3) Uani 1 1 d . . . . .
H317 H 0.592269 0.248995 0.705255 0.058 Uiso 1 1 calc R . . . .
C318 C 0.6151(4) 0.2583(4) 0.7771(5) 0.040(3) Uani 1 1 d . . . . .
H318 H 0.602270 0.225390 0.791009 0.048 Uiso 1 1 calc R . . . .
C319 C 0.6390(4) 0.2913(4) 0.8074(4) 0.035(2) Uani 1 1 d . . . . .
H319 H 0.643253 0.281028 0.842227 0.043 Uiso 1 1 calc R . . . .
C320 C 0.7251(4) 0.3572(3) 0.8480(4) 0.029(2) Uani 1 1 d . . . . .
H320 H 0.741563 0.322909 0.840141 0.035 Uiso 1 1 calc R . . . .
C321 C 0.7456(3) 0.3888(3) 0.8842(3) 0.0216(19) Uani 1 1 d . . . . .
H321 H 0.775755 0.375093 0.900501 0.026 Uiso 1 1 calc R . . . .
C322 C 0.6820(3) 0.4570(3) 0.8730(3) 0.0205(19) Uani 1 1 d . . . . .
C323 C 0.6587(3) 0.5086(3) 0.8887(3) 0.0168(18) Uani 1 1 d . . . . .
C400 C 0.8805(3) 0.2801(3) 0.7945(3) 0.0199(19) Uani 1 1 d . . . . .
H400 H 0.876476 0.317824 0.793927 0.024 Uiso 1 1 calc R . . . .
C401 C 0.8421(4) 0.2514(3) 0.7740(3) 0.0202(19) Uani 1 1 d . . . . .
H401 H 0.812812 0.269437 0.759590 0.024 Uiso 1 1 calc R . . . .
C402 C 0.8465(3) 0.1965(3) 0.7745(3) 0.0179(18) Uani 1 1 d . . . . .
C403 C 0.8071(3) 0.1650(3) 0.7497(3) 0.0173(18) Uani 1 1 d . . . . .
C404 C 0.7517(3) 0.1737(3) 0.7634(3) 0.0212(19) Uani 1 1 d . . . . .
H404 H 0.738993 0.199914 0.788511 0.025 Uiso 1 1 calc R . . . .
C405 C 0.7146(4) 0.1450(3) 0.7415(3) 0.0223(19) Uani 1 1 d . . . . .
H405 H 0.676746 0.151114 0.751712 0.027 Uiso 1 1 calc R . . . .
C406 C 0.7331(4) 0.1070(3) 0.7041(4) 0.026(2) Uani 1 1 d . . . . .
H406 H 0.707945 0.086929 0.688717 0.031 Uiso 1 1 calc R . . . .
C407 C 0.7890(4) 0.0987(3) 0.6892(3) 0.022(2) Uani 1 1 d . . . . .
H407 H 0.801670 0.073259 0.663306 0.027 Uiso 1 1 calc R . . . .
C408 C 0.8256(3) 0.1270(3) 0.7120(3) 0.0203(19) Uani 1 1 d . . . . .
H408 H 0.863437 0.120774 0.702198 0.024 Uiso 1 1 calc R . . . .
C409 C 0.8899(3) 0.1712(3) 0.7975(3) 0.0174(18) Uani 1 1 d . . . . .
C410 C 0.8964(3) 0.1145(3) 0.8064(3) 0.0163(17) Uani 1 1 d . . . . .
H410 H 0.870090 0.091994 0.796025 0.020 Uiso 1 1 calc R . . . .
C411 C 0.9383(3) 0.0926(3) 0.8287(3) 0.0176(18) Uani 1 1 d . . . . .
H411 H 0.940385 0.055204 0.834344 0.021 Uiso 1 1 calc R . . . .
C412 C 0.9802(3) 0.1243(3) 0.8445(3) 0.0203(19) Uani 1 1 d . . . . .
C413 C 1.0268(4) 0.1027(3) 0.8662(4) 0.026(2) Uani 1 1 d . . . . .
C414 C 1.0409(4) 0.0445(3) 0.8714(4) 0.027(2) Uani 1 1 d . . . . .
C415 C 1.0368(3) 0.0096(3) 0.8308(3) 0.0204(19) Uani 1 1 d . . . . .
H415 H 1.022271 0.022250 0.800341 0.024 Uiso 1 1 calc R . . . .
C416 C 1.0541(4) -0.0436(4) 0.8349(4) 0.029(2) Uani 1 1 d . . . . .
H416 H 1.051975 -0.066952 0.806858 0.035 Uiso 1 1 calc R . . . .
C417 C 1.0739(5) -0.0624(4) 0.8786(4) 0.044(3) Uani 1 1 d . . . . .
H417 H 1.084462 -0.099056 0.881461 0.053 Uiso 1 1 calc R . . . .
C418 C 1.0786(5) -0.0284(4) 0.9190(5) 0.052(3) Uani 1 1 d . . . . .
H418 H 1.093049 -0.041424 0.949334 0.062 Uiso 1 1 calc R . . . .
C419 C 1.0621(5) 0.0253(4) 0.9150(4) 0.045(3) Uani 1 1 d . . . . .
H419 H 1.065527 0.048661 0.942684 0.054 Uiso 1 1 calc R . . . .
C420 C 1.0611(4) 0.1382(4) 0.8834(5) 0.041(3) Uani 1 1 d . . . . .
H420 H 1.092005 0.125422 0.898931 0.049 Uiso 1 1 calc R . . . .
C421 C 1.0505(4) 0.1927(4) 0.8780(5) 0.043(3) Uani 1 1 d . . . . .
H421 H 1.074163 0.216193 0.891315 0.051 Uiso 1 1 calc R . . . .
C422 C 0.9744(3) 0.1796(3) 0.8394(3) 0.0215(19) Uani 1 1 d . . . . .
C423 C 0.9277(3) 0.2036(3) 0.8163(3) 0.0156(17) Uani 1 1 d . . . . .
C500 C 0.7726(3) -0.0419(3) 0.6614(3) 0.0176(18) Uani 1 1 d . . . . .
H500 H 0.736299 -0.029646 0.672463 0.021 Uiso 1 1 calc R . . . .
C501 C 0.8073(4) -0.0553(3) 0.6991(3) 0.0197(19) Uani 1 1 d . . . . .
H501 H 0.794495 -0.050814 0.734961 0.024 Uiso 1 1 calc R . . . .
C502 C 0.8587(3) -0.0746(3) 0.6850(3) 0.0165(18) Uani 1 1 d . . . . .
C503 C 0.8947(3) -0.0922(3) 0.7246(3) 0.0211(19) Uani 1 1 d . . . . .
C504 C 0.9021(4) -0.0588(4) 0.7649(3) 0.030(2) Uani 1 1 d . . . . .
H504 H 0.884532 -0.024354 0.766771 0.035 Uiso 1 1 calc R . . . .
C505 C 0.9349(4) -0.0751(5) 0.8025(4) 0.036(2) Uani 1 1 d . . . . .
H505 H 0.940703 -0.051654 0.829453 0.043 Uiso 1 1 calc R . . . .
C506 C 0.9590(4) -0.1257(5) 0.8003(4) 0.046(3) Uani 1 1 d . . . . .
H506 H 0.981303 -0.137138 0.826093 0.055 Uiso 1 1 calc R . . . .
C507 C 0.9510(4) -0.1598(4) 0.7614(4) 0.038(3) Uani 1 1 d . . . . .
H507 H 0.967570 -0.194742 0.760643 0.045 Uiso 1 1 calc DR . . . .
C508 C 0.9191(4) -0.1436(4) 0.7234(3) 0.025(2) Uani 1 1 d . . . . .
H508 H 0.913667 -0.167212 0.696445 0.031 Uiso 1 1 calc R . . . .
C509 C 0.8782(3) -0.0773(3) 0.6312(3) 0.0192(18) Uani 1 1 d . . . . .
C510 C 0.9328(3) -0.0922(3) 0.6112(3) 0.023(2) Uani 1 1 d . . . . .
H510 H 0.958045 -0.101900 0.634812 0.027 Uiso 1 1 calc R . . . .
C511 C 0.9497(3) -0.0929(3) 0.5594(3) 0.0199(19) Uani 1 1 d . . . . .
H511 H 0.986277 -0.103449 0.547590 0.024 Uiso 1 1 calc R . . . .
C512 C 0.9131(4) -0.0779(3) 0.5222(3) 0.0215(19) Uani 1 1 d . . . . .
C513 C 0.9301(3) -0.0763(3) 0.4681(3) 0.0194(18) Uani 1 1 d . . . . .
C514 C 0.9869(3) -0.0914(3) 0.4474(3) 0.0201(19) Uani 1 1 d . . . . .
C515 C 1.0061(4) -0.1447(4) 0.4481(4) 0.031(2) Uani 1 1 d . . . . .
H515 H 0.982051 -0.171499 0.460832 0.037 Uiso 1 1 calc R . . . .
C516 C 1.0598(4) -0.1588(4) 0.4303(4) 0.033(2) Uani 1 1 d . . . . .
H516 H 1.072206 -0.195143 0.430577 0.039 Uiso 1 1 calc R . . . .
C517 C 1.0954(4) -0.1202(4) 0.4123(3) 0.030(2) Uani 1 1 d . . . . .
H517 H 1.132315 -0.129735 0.400499 0.036 Uiso 1 1 calc R . . . .
C518 C 1.0768(4) -0.0672(4) 0.4116(4) 0.038(3) Uani 1 1 d . . . . .
H518 H 1.101093 -0.040405 0.399396 0.045 Uiso 1 1 calc R . . . .
C519 C 1.0226(4) -0.0532(4) 0.4287(4) 0.029(2) Uani 1 1 d . . . . .
H519 H 1.010070 -0.016901 0.427471 0.035 Uiso 1 1 calc R . . . .
C520 C 0.8921(4) -0.0605(4) 0.4359(3) 0.024(2) Uani 1 1 d . . . . .
H520 H 0.901911 -0.059116 0.399302 0.029 Uiso 1 1 calc R . . . .
C521 C 0.8390(4) -0.0465(3) 0.4572(3) 0.0224(19) Uani 1 1 d . . . . .
H521 H 0.813583 -0.035528 0.434040 0.027 Uiso 1 1 calc R . . . .
C522 C 0.8589(3) -0.0627(3) 0.5409(3) 0.0185(19) Uani 1 1 d . . . . .
C523 C 0.8405(3) -0.0623(3) 0.5957(3) 0.0155(17) Uani 1 1 d . . . . .
C600 C 0.6867(3) 0.2173(3) 0.6228(3) 0.0185(18) Uani 1 1 d . . . . .
H600 H 0.672107 0.187270 0.641275 0.022 Uiso 1 1 calc R . . . .
C601 C 0.7347(3) 0.2363(3) 0.6367(3) 0.0192(18) Uani 1 1 d . . . . .
H601 H 0.752216 0.218800 0.663330 0.023 Uiso 1 1 calc R . . . .
C602 C 0.7567(3) 0.2805(3) 0.6119(3) 0.0190(18) Uani 1 1 d . . . . .
C603 C 0.8071(4) 0.3011(4) 0.6287(3) 0.026(2) Uani 1 1 d . . . . .
C604 C 0.8509(4) 0.2658(4) 0.6337(3) 0.026(2) Uani 1 1 d . . . . .
H604 H 0.848983 0.229410 0.625367 0.031 Uiso 1 1 calc R . . . .
C605 C 0.8975(4) 0.2837(4) 0.6509(4) 0.040(3) Uani 1 1 d . . . . .
H605 H 0.927552 0.259364 0.653715 0.048 Uiso 1 1 calc R . . . .
C606 C 0.9009(4) 0.3355(5) 0.6637(4) 0.042(3) Uani 1 1 d . . . . .
H606 H 0.933063 0.347337 0.675446 0.050 Uiso 1 1 calc R . . . .
C607 C 0.8570(5) 0.3709(4) 0.6595(5) 0.047(3) Uani 1 1 d . . . . .
H607 H 0.858709 0.406955 0.669146 0.056 Uiso 1 1 calc R . . . .
C608 C 0.8106(4) 0.3539(4) 0.6413(4) 0.035(2) Uani 1 1 d . . . . .
H608 H 0.781155 0.378568 0.637498 0.042 Uiso 1 1 calc R . . . .
C609 C 0.7299(3) 0.3043(3) 0.5705(3) 0.0202(19) Uani 1 1 d . . . . .
C610 C 0.7503(4) 0.3473(3) 0.5384(4) 0.029(2) Uani 1 1 d . . . . .
H610 H 0.782918 0.362678 0.545071 0.034 Uiso 1 1 calc R . . . .
C611 C 0.7243(4) 0.3665(4) 0.4986(4) 0.030(2) Uani 1 1 d . . . . .
H611 H 0.739454 0.394836 0.477767 0.037 Uiso 1 1 calc R . . . .
C612 C 0.6743(4) 0.3455(3) 0.4869(4) 0.027(2) Uani 1 1 d . . . . .
C613 C 0.6473(4) 0.3638(4) 0.4449(4) 0.031(2) Uani 1 1 d . . . . .
C614 C 0.6674(4) 0.4066(4) 0.4084(4) 0.034(2) Uani 1 1 d . . . . .
C615 C 0.6737(5) 0.4570(4) 0.4266(5) 0.051(3) Uani 1 1 d . . . . .
H615 H 0.666288 0.464217 0.462707 0.062 Uiso 1 1 calc R . . . .
C616 C 0.6913(5) 0.4979(5) 0.3909(5) 0.059(4) Uani 1 1 d . . . . .
H616 H 0.695389 0.532937 0.402509 0.070 Uiso 1 1 calc R . . . .
C617 C 0.7022(5) 0.4857(6) 0.3398(5) 0.060(4) Uani 1 1 d . . . . .
H617 H 0.713979 0.512990 0.315847 0.072 Uiso 1 1 calc R . . . .
C618 C 0.6971(5) 0.4360(6) 0.3211(5) 0.058(4) Uani 1 1 d . . . . .
H618 H 0.705194 0.428803 0.284997 0.070 Uiso 1 1 calc R . . . .
C619 C 0.6799(4) 0.3968(5) 0.3557(4) 0.043(3) Uani 1 1 d . . . . .
H619 H 0.676382 0.361959 0.343329 0.052 Uiso 1 1 calc R . . . .
C620 C 0.6004(4) 0.3393(4) 0.4369(4) 0.040(3) Uani 1 1 d . . . . .
H620 H 0.581402 0.350509 0.408576 0.047 Uiso 1 1 calc R . . . .
C621 C 0.5804(4) 0.2983(4) 0.4700(4) 0.037(3) Uani 1 1 d . . . . .
H621 H 0.547589 0.282751 0.464073 0.044 Uiso 1 1 calc R . . . .
C622 C 0.6528(3) 0.3030(3) 0.5177(3) 0.0202(19) Uani 1 1 d . . . . .
C623 C 0.6812(3) 0.2811(3) 0.5597(3) 0.0159(17) Uani 1 1 d . . . . .
C700 C 0.2357(4) 0.1231(3) 0.6753(3) 0.025(2) Uani 1 1 d . . . . .
H700 H 0.250389 0.149199 0.651280 0.030 Uiso 1 1 calc R . . . .
C701 C 0.1821(4) 0.1109(4) 0.6747(3) 0.026(2) Uani 1 1 d . . . . .
H701 H 0.160760 0.128526 0.650956 0.031 Uiso 1 1 calc R . . . .
C702 C 0.1597(4) 0.0725(4) 0.7089(3) 0.025(2) Uani 1 1 d . . . . .
C703 C 0.1027(4) 0.0578(4) 0.7063(3) 0.024(2) Uani 1 1 d . . . . .
C704 C 0.0618(4) 0.0969(4) 0.7076(3) 0.030(2) Uani 1 1 d . . . . .
H704 H 0.069390 0.133075 0.712301 0.036 Uiso 1 1 calc R . . . .
C705 C 0.0088(4) 0.0832(5) 0.7020(4) 0.039(3) Uani 1 1 d . . . . .
H705 H -0.019432 0.110157 0.702700 0.047 Uiso 1 1 calc R . . . .
C706 C -0.0026(4) 0.0319(5) 0.6957(4) 0.043(3) Uani 1 1 d . . . . .
H706 H -0.038740 0.023080 0.692287 0.051 Uiso 1 1 calc R . . . .
C707 C 0.0380(4) -0.0078(5) 0.6941(4) 0.040(3) Uani 1 1 d . . . . .
H707 H 0.029742 -0.043754 0.689378 0.048 Uiso 1 1 calc R . . . .
C708 C 0.0914(4) 0.0050(4) 0.6996(3) 0.030(2) Uani 1 1 d . . . . .
H708 H 0.119515 -0.022159 0.698748 0.036 Uiso 1 1 calc R . . . .
C709 C 0.1934(3) 0.0487(3) 0.7454(3) 0.0215(19) Uani 1 1 d . . . . .
C710 C 0.1738(4) 0.0114(3) 0.7845(3) 0.026(2) Uani 1 1 d . . . . .
H710 H 0.136873 0.002114 0.787429 0.032 Uiso 1 1 calc R . . . .
C711 C 0.2066(4) -0.0109(3) 0.8174(3) 0.024(2) Uani 1 1 d . . . . .
H711 H 0.191909 -0.034210 0.844128 0.029 Uiso 1 1 calc R . . . .
C712 C 0.2639(3) -0.0004(3) 0.8130(3) 0.0156(17) Uani 1 1 d . . . . .
C713 C 0.3008(3) -0.0257(3) 0.8440(3) 0.0210(19) Uani 1 1 d . . . . .
C714 C 0.2862(3) -0.0697(3) 0.8820(3) 0.022(2) Uani 1 1 d . . . . .
C715 C 0.2559(4) -0.1108(4) 0.8689(4) 0.028(2) Uani 1 1 d . . . . .
H715 H 0.243955 -0.110956 0.835424 0.034 Uiso 1 1 calc R . . . .
C716 C 0.2423(4) -0.1522(4) 0.9038(4) 0.034(2) Uani 1 1 d . . . . .
H716 H 0.221031 -0.180033 0.894445 0.041 Uiso 1 1 calc R . . . .
C717 C 0.2605(4) -0.1522(4) 0.9528(4) 0.036(3) Uani 1 1 d . . . . .
H717 H 0.250656 -0.179402 0.977524 0.044 Uiso 1 1 calc R . . . .
C718 C 0.2929(4) -0.1124(4) 0.9650(3) 0.030(2) Uani 1 1 d . . . . .
H718 H 0.306865 -0.113276 0.997552 0.036 Uiso 1 1 calc R . . . .
C719 C 0.3053(4) -0.0710(4) 0.9299(3) 0.024(2) Uani 1 1 d . . . . .
H719 H 0.327109 -0.043372 0.939025 0.029 Uiso 1 1 calc R . . . .
C720 C 0.3535(3) -0.0099(3) 0.8372(3) 0.0221(19) Uani 1 1 d . . . . .
H720 H 0.379567 -0.026106 0.857238 0.026 Uiso 1 1 calc R . . . .
C721 C 0.3687(4) 0.0296(3) 0.8009(3) 0.0224(19) Uani 1 1 d . . . . .
H721 H 0.405075 0.040321 0.797762 0.027 Uiso 1 1 calc R . . . .
C722 C 0.2830(3) 0.0385(3) 0.7761(3) 0.0178(18) Uani 1 1 d . . . . .
C723 C 0.2466(3) 0.0635(3) 0.7423(3) 0.0213(19) Uani 1 1 d . . . . .
C800 C 0.4303(4) -0.1596(3) 0.7929(4) 0.026(2) Uani 1 1 d . . . . .
H800 H 0.408802 -0.139978 0.770485 0.031 Uiso 1 1 calc R . . . .
C801 C 0.4083(4) -0.1674(3) 0.8443(4) 0.029(2) Uani 1 1 d . . . . .
H801 H 0.372310 -0.154580 0.855779 0.035 Uiso 1 1 calc R . . . .
C802 C 0.4388(4) -0.1938(3) 0.8785(3) 0.023(2) Uani 1 1 d . . . . .
C803 C 0.4159(4) -0.2039(4) 0.9335(4) 0.033(2) Uani 1 1 d . . . . .
C804 C 0.3705(4) -0.2327(4) 0.9446(4) 0.044(3) Uani 1 1 d . . . . .
H804 H 0.353815 -0.246799 0.917016 0.053 Uiso 1 1 calc R . . . .
C805 C 0.3484(5) -0.2415(5) 0.9962(6) 0.065(4) Uani 1 1 d . . . . .
H805 H 0.317406 -0.262285 1.003530 0.077 Uiso 1 1 calc R . . . .
C806 C 0.3711(6) -0.2207(6) 1.0357(5) 0.072(5) Uani 1 1 d . . . . .
H806 H 0.355802 -0.226741 1.070655 0.087 Uiso 1 1 calc R . . . .
C807 C 0.4161(6) -0.1907(6) 1.0256(5) 0.069(5) Uani 1 1 d . . . . .
H807 H 0.431684 -0.175705 1.053408 0.083 Uiso 1 1 calc R . . . .
C808 C 0.4388(5) -0.1822(5) 0.9740(4) 0.047(3) Uani 1 1 d . . . . .
H808 H 0.470005 -0.161641 0.966850 0.057 Uiso 1 1 calc R . . . .
C809 C 0.4923(4) -0.2128(3) 0.8594(3) 0.0219(19) Uani 1 1 d . . . . .
C810 C 0.5279(4) -0.2416(3) 0.8902(3) 0.025(2) Uani 1 1 d . . . . .
H810 H 0.516010 -0.247831 0.926015 0.029 Uiso 1 1 calc R . . . .
C811 C 0.5777(3) -0.2602(3) 0.8705(3) 0.0208(19) Uani 1 1 d . . . . .
H811 H 0.600837 -0.277383 0.892970 0.025 Uiso 1 1 calc R . . . .
C812 C 0.5967(3) -0.2547(3) 0.8162(3) 0.0172(18) Uani 1 1 d . . . . .
C813 C 0.6466(3) -0.2780(3) 0.7917(3) 0.0173(18) Uani 1 1 d . . . . .
C814 C 0.6874(3) -0.3053(3) 0.8232(3) 0.0175(18) Uani 1 1 d . . . . .
C815 C 0.7041(4) -0.2816(3) 0.8664(3) 0.023(2) Uani 1 1 d . . . . .
H815 H 0.688529 -0.247943 0.877813 0.028 Uiso 1 1 calc R . . . .
C816 C 0.7432(4) -0.3070(3) 0.8928(3) 0.023(2) Uani 1 1 d . . . . .
H816 H 0.754930 -0.290268 0.921808 0.027 Uiso 1 1 calc R . . . .
C817 C 0.7655(4) -0.3564(4) 0.8775(4) 0.027(2) Uani 1 1 d . . . . .
H817 H 0.791775 -0.373840 0.896471 0.032 Uiso 1 1 calc R . . . .
C818 C 0.7497(4) -0.3804(3) 0.8347(3) 0.025(2) Uani 1 1 d . . . . .
H818 H 0.765589 -0.414054 0.823660 0.030 Uiso 1 1 calc R . . . .
C819 C 0.7103(3) -0.3551(3) 0.8076(3) 0.0217(19) Uani 1 1 d . . . . .
H819 H 0.698940 -0.371858 0.778440 0.026 Uiso 1 1 calc R . . . .
C820 C 0.6572(3) -0.2753(3) 0.7384(3) 0.0181(18) Uani 1 1 d . . . . .
H820 H 0.689130 -0.292291 0.721008 0.022 Uiso 1 1 calc R . . . .
C821 C 0.6206(3) -0.2473(3) 0.7104(3) 0.0199(19) Uani 1 1 d . . . . .
H821 H 0.629030 -0.245179 0.673649 0.024 Uiso 1 1 calc R . . . .
C822 C 0.5621(3) -0.2275(3) 0.7837(3) 0.0165(18) Uani 1 1 d . . . . .
C823 C 0.5109(3) -0.2049(3) 0.8062(3) 0.0188(18) Uani 1 1 d . . . . .

loop_
_atom_site_aniso_label
_atom_site_aniso_U_11
_atom_site_aniso_U_22
_atom_site_aniso_U_33
_atom_site_aniso_U_23
_atom_site_aniso_U_13
_atom_site_aniso_U_12
W1A 0.01629(18) 0.01456(16) 0.02312(19) 0.00922(14) -0.00819(14) -0.00483(13)
W1B 0.01348(17) 0.01212(15) 0.01184(16) 0.00414(12) -0.00561(13) -0.00139(12)
W2A 0.01607(18) 0.01262(16) 0.01815(18) 0.00305(13) -0.00642(13) -0.00128(13)
W2B 0.01662(18) 0.01139(15) 0.01245(17) 0.00418(12) -0.00541(13) 0.00027(13)
W3A 0.01825(18) 0.01908(17) 0.01527(18) 0.00574(14) -0.00785(14) -0.00117(14)
W3B 0.01338(17) 0.01534(16) 0.01301(17) 0.00633(13) -0.00569(13) -0.00211(13)
Mn1A 0.0137(9) 0.0118(8) 0.0141(9) 0.0052(7) -0.0066(7) -0.0018(7)
Mn1B 0.0128(9) 0.0115(8) 0.0117(9) 0.0052(7) -0.0054(7) -0.0021(7)
Mn2A 0.0219(7) 0.0204(7) 0.0188(7) 0.0083(5) -0.0036(5) -0.0043(5)
Mn2B 0.0133(6) 0.0159(6) 0.0146(6) 0.0046(5) -0.0058(5) 0.0004(5)
Mn3A 0.0176(7) 0.0165(6) 0.0242(7) 0.0122(5) -0.0076(5) -0.0005(5)
Mn3B 0.0204(7) 0.0139(6) 0.0180(7) 0.0048(5) -0.0083(5) -0.0047(5)
Mn4A 0.0165(7) 0.0156(6) 0.0191(7) 0.0028(5) -0.0078(5) -0.0023(5)
Mn4B 0.0164(7) 0.0191(6) 0.0142(6) 0.0057(5) -0.0033(5) -0.0005(5)
Mn5A 0.0211(7) 0.0163(6) 0.0261(7) -0.0014(5) -0.0075(6) -0.0051(5)
Mn5B 0.0167(7) 0.0144(6) 0.0155(6) 0.0056(5) -0.0067(5) -0.0009(5)
O1M 0.026(4) 0.031(4) 0.048(4) 0.016(3) -0.010(3) -0.005(3)
O2M 0.025(4) 0.038(4) 0.036(4) 0.014(3) 0.000(3) 0.001(3)
O3M 0.028(4) 0.050(4) 0.028(4) 0.018(3) -0.007(3) -0.005(3)
O4M 0.047(5) 0.057(5) 0.035(4) -0.010(4) 0.007(4) -0.025(4)
O5M 0.017(3) 0.017(3) 0.030(4) 0.002(3) -0.007(3) -0.002(2)
O6M 0.029(4) 0.031(4) 0.037(4) -0.009(3) -0.011(3) -0.001(3)
O7M 0.038(4) 0.020(3) 0.041(4) -0.004(3) -0.002(3) -0.001(3)
O8M 0.031(4) 0.020(3) 0.036(4) -0.001(3) -0.004(3) -0.005(3)
N11A 0.018(4) 0.022(4) 0.021(4) 0.005(3) -0.008(3) -0.008(3)
N11B 0.017(4) 0.018(3) 0.010(4) 0.002(3) -0.007(3) 0.001(3)
N12A 0.019(4) 0.025(4) 0.030(5) 0.013(4) -0.001(3) -0.004(3)
N12B 0.017(4) 0.020(4) 0.023(4) 0.008(3) -0.005(3) 0.001(3)
N13A 0.018(4) 0.024(4) 0.032(5) 0.010(3) -0.009(3) -0.001(3)
N13B 0.020(4) 0.019(4) 0.026(4) 0.004(3) -0.005(3) -0.006(3)
N14A 0.022(4) 0.026(4) 0.022(4) 0.009(3) -0.007(3) -0.006(3)
N14B 0.018(4) 0.026(4) 0.016(4) 0.007(3) 0.000(3) -0.005(3)
N15A 0.030(5) 0.032(4) 0.025(5) 0.004(4) -0.011(4) -0.005(4)
N15B 0.012(3) 0.023(4) 0.022(4) 0.010(3) -0.008(3) -0.003(3)
N16A 0.056(8) 0.059(8) 0.191(15) 0.063(9) -0.055(9) -0.021(6)
N16B 0.032(5) 0.034(4) 0.018(4) 0.012(3) -0.003(3) 0.006(4)
N17A 0.035(6) 0.058(6) 0.040(5) 0.004(5) -0.001(4) -0.021(5)
N17B 0.032(5) 0.030(4) 0.043(5) -0.006(4) -0.008(4) -0.004(4)
N18A 0.031(5) 0.050(6) 0.058(6) -0.016(5) -0.007(5) -0.016(4)
N18B 0.025(4) 0.026(4) 0.029(4) 0.009(3) -0.014(4) -0.001(3)
N21A 0.021(4) 0.020(4) 0.022(4) 0.006(3) -0.009(3) 0.001(3)
N21B 0.023(4) 0.014(4) 0.020(4) 0.006(3) -0.009(3) -0.002(3)
N22A 0.030(5) 0.030(4) 0.021(4) 0.006(4) -0.002(3) -0.008(3)
N22B 0.014(4) 0.022(4) 0.023(4) 0.007(3) -0.004(3) 0.003(3)
N23A 0.022(4) 0.024(4) 0.040(5) 0.014(4) -0.010(4) 0.001(3)
N23B 0.027(4) 0.020(4) 0.019(4) 0.006(3) -0.010(3) -0.003(3)
N24A 0.023(4) 0.025(4) 0.037(5) 0.005(4) -0.012(4) 0.003(3)
N24B 0.016(4) 0.022(4) 0.029(5) 0.006(3) -0.006(3) 0.001(3)
N25A 0.031(5) 0.023(4) 0.031(5) 0.004(3) -0.015(4) -0.012(3)
N25B 0.027(4) 0.026(4) 0.009(4) 0.001(3) -0.004(3) -0.003(3)
N26A 0.039(5) 0.026(4) 0.038(5) 0.004(4) -0.016(4) 0.002(4)
N26B 0.039(5) 0.028(4) 0.021(4) 0.003(3) -0.004(4) 0.008(4)
N27A 0.036(5) 0.022(5) 0.075(7) 0.004(4) -0.023(5) 0.000(4)
N27B 0.056(7) 0.033(5) 0.061(7) -0.021(5) -0.016(5) 0.000(4)
N28A 0.075(8) 0.065(7) 0.027(6) -0.001(5) -0.004(5) 0.028(6)
N28B 0.030(5) 0.052(5) 0.029(5) 0.019(4) -0.003(4) 0.013(4)
N31A 0.021(4) 0.022(4) 0.019(4) 0.006(3) -0.004(3) -0.001(3)
N31B 0.016(4) 0.020(4) 0.025(4) 0.004(3) -0.007(3) -0.006(3)
N32A 0.028(5) 0.026(4) 0.025(4) 0.006(3) -0.005(3) -0.002(3)
N32B 0.017(4) 0.022(4) 0.025(4) 0.001(3) -0.004(3) -0.003(3)
N33A 0.027(5) 0.024(4) 0.035(5) 0.006(4) -0.015(4) -0.001(3)
N33B 0.026(5) 0.017(4) 0.014(4) 0.003(3) -0.001(3) -0.004(3)
N34A 0.023(4) 0.016(4) 0.028(4) 0.003(3) -0.007(4) -0.003(3)
N34B 0.021(4) 0.024(4) 0.020(4) 0.002(3) -0.004(3) -0.001(3)
N35A 0.055(6) 0.024(4) 0.027(5) -0.001(4) -0.019(4) -0.008(4)
N35B 0.030(5) 0.023(4) 0.024(4) 0.009(3) -0.011(4) 0.003(3)
N36A 0.057(7) 0.058(6) 0.031(6) -0.008(5) -0.008(5) 0.000(5)
N36B 0.046(5) 0.031(5) 0.031(5) 0.017(4) -0.011(4) -0.018(4)
N37A 0.122(11) 0.055(6) 0.043(6) -0.006(5) -0.045(7) 0.033(7)
N37B 0.023(6) 0.170(13) 0.059(7) 0.075(8) -0.008(5) -0.007(7)
N38A 0.046(6) 0.102(9) 0.042(6) -0.022(6) -0.006(5) -0.030(6)
N38B 0.068(7) 0.028(5) 0.022(5) 0.003(4) 0.007(4) -0.002(4)
N100 0.021(4) 0.020(4) 0.017(4) 0.003(3) -0.001(3) -0.001(3)
N101 0.025(4) 0.023(4) 0.019(4) 0.011(3) -0.002(3) -0.001(3)
N200 0.021(4) 0.020(4) 0.024(4) 0.014(3) -0.010(3) 0.004(3)
N201 0.023(4) 0.018(4) 0.021(4) 0.012(3) -0.004(3) -0.001(3)
N300 0.018(4) 0.015(3) 0.013(4) 0.001(3) -0.003(3) -0.003(3)
N301 0.016(4) 0.023(4) 0.020(4) 0.000(3) -0.008(3) -0.002(3)
N400 0.017(4) 0.019(4) 0.021(4) -0.002(3) -0.009(3) 0.001(3)
N401 0.017(4) 0.022(4) 0.039(5) -0.005(3) -0.011(3) 0.002(3)
N500 0.016(4) 0.014(3) 0.014(4) 0.004(3) 0.001(3) 0.004(3)
N501 0.016(4) 0.017(3) 0.015(4) 0.000(3) -0.007(3) 0.002(3)
N600 0.025(4) 0.010(3) 0.018(4) 0.001(3) -0.001(3) -0.002(3)
N601 0.023(4) 0.021(4) 0.029(4) 0.005(3) -0.010(3) -0.004(3)
N700 0.020(4) 0.024(4) 0.019(4) 0.010(3) -0.003(3) 0.004(3)
N701 0.018(4) 0.021(4) 0.019(4) 0.004(3) -0.002(3) 0.002(3)
N800 0.018(4) 0.017(4) 0.021(4) 0.007(3) -0.002(3) 0.006(3)
N801 0.013(4) 0.016(3) 0.014(4) 0.005(3) -0.004(3) 0.000(3)
C1M 0.085(13) 0.132(16) 0.095(13) 0.040(12) -0.021(10) -0.049(12)
C2M 0.13(3) 0.042(15) 0.067(19) 0.001(13) 0.078(19) 0.004(16)
C2N 0.10(2) 0.14(3) 0.08(2) 0.050(19) -0.001(18) 0.05(2)
C3M 0.054(9) 0.142(15) 0.057(9) 0.039(9) 0.001(7) 0.008(9)
C4M 0.087(11) 0.064(9) 0.060(9) 0.012(7) 0.031(8) 0.001(8)
C5M 0.030(5) 0.018(4) 0.027(5) 0.003(4) -0.010(4) -0.001(4)
C6M 0.046(7) 0.049(7) 0.049(7) -0.017(6) -0.002(6) 0.003(6)
C7M 0.11(3) 0.13(3) 0.11(3) -0.03(3) 0.03(3) 0.00(3)
C7N 0.11(2) 0.09(2) 0.08(2) -0.009(16) -0.007(17) -0.010(18)
C8M 0.033(6) 0.030(6) 0.083(9) -0.001(6) -0.013(6) -0.008(5)
C11A 0.016(2) 0.018(2) 0.016(2) 0.0021(18) -0.0055(18) -0.0018(18)
C11B 0.014(4) 0.015(4) 0.012(4) 0.003(3) -0.006(3) -0.003(3)
C12A 0.020(5) 0.021(5) 0.029(5) 0.013(4) -0.002(4) -0.007(4)
C12B 0.013(4) 0.015(4) 0.024(5) 0.005(4) -0.011(4) 0.000(3)
C13A 0.032(6) 0.014(4) 0.024(5) 0.007(4) -0.002(4) -0.004(4)
C13B 0.005(4) 0.028(5) 0.014(4) 0.002(4) -0.006(3) -0.003(3)
C14A 0.024(5) 0.016(4) 0.013(4) 0.002(3) -0.007(4) -0.007(4)
C14B 0.010(4) 0.021(4) 0.015(4) 0.003(3) 0.003(3) -0.001(3)
C15A 0.024(5) 0.019(4) 0.021(5) 0.009(4) -0.012(4) -0.004(4)
C15B 0.012(2) 0.014(2) 0.012(2) 0.0019(17) -0.0045(17) -0.0006(17)
C16A 0.044(8) 0.040(7) 0.136(13) 0.058(8) -0.053(8) -0.025(6)
C16B 0.024(5) 0.020(4) 0.024(5) 0.010(4) -0.014(4) 0.004(4)
C17A 0.025(6) 0.037(6) 0.031(6) 0.017(4) -0.004(4) -0.012(4)
C17B 0.022(5) 0.015(4) 0.016(4) 0.003(4) -0.004(3) -0.004(3)
C18A 0.023(5) 0.023(5) 0.048(6) 0.003(4) -0.012(5) -0.006(4)
C18B 0.027(5) 0.012(4) 0.012(4) 0.006(3) -0.001(4) -0.005(3)
C21A 0.015(5) 0.020(4) 0.019(5) 0.009(4) -0.010(4) -0.006(4)
C21B 0.025(5) 0.015(4) 0.013(4) 0.010(3) -0.012(3) -0.008(4)
C22A 0.028(5) 0.021(4) 0.018(5) 0.001(4) -0.007(4) -0.007(4)
C22B 0.018(5) 0.015(4) 0.019(4) 0.003(3) -0.010(4) 0.002(4)
C23A 0.024(4) 0.013(4) 0.033(5) 0.017(4) -0.007(4) -0.001(3)
C23B 0.020(5) 0.014(4) 0.019(5) 0.000(3) -0.001(4) -0.001(3)
C24A 0.018(5) 0.019(4) 0.025(5) 0.007(4) -0.007(4) 0.003(4)
C24B 0.016(4) 0.017(4) 0.018(5) 0.008(4) -0.008(3) -0.003(3)
C25A 0.030(5) 0.008(4) 0.029(5) 0.002(4) -0.002(4) -0.003(4)
C25B 0.021(5) 0.010(4) 0.026(5) 0.004(4) -0.014(4) 0.001(3)
C26A 0.030(5) 0.022(4) 0.019(5) 0.001(4) -0.006(4) 0.003(4)
C26B 0.027(5) 0.016(4) 0.017(5) 0.001(4) 0.000(4) 0.006(4)
C27A 0.031(6) 0.019(5) 0.035(6) 0.011(4) -0.014(4) 0.000(4)
C27B 0.030(5) 0.023(5) 0.031(5) -0.010(4) -0.011(4) -0.005(4)
C28A 0.044(6) 0.032(5) 0.019(5) -0.005(4) -0.011(5) 0.011(5)
C28B 0.015(5) 0.038(5) 0.019(5) 0.009(4) -0.002(4) 0.002(4)
C31A 0.016(2) 0.014(2) 0.016(2) 0.0038(17) -0.0019(18) 0.0006(17)
C31B 0.012(4) 0.014(4) 0.015(4) 0.002(3) -0.006(3) -0.005(3)
C32A 0.022(5) 0.029(5) 0.013(4) 0.006(4) -0.006(4) -0.003(4)
C32B 0.013(4) 0.013(4) 0.014(4) 0.008(3) -0.005(3) -0.004(3)
C33A 0.028(5) 0.021(5) 0.025(5) 0.005(4) -0.017(4) -0.001(4)
C33B 0.014(4) 0.013(4) 0.020(4) 0.010(3) -0.010(3) -0.003(3)
C34A 0.022(5) 0.013(4) 0.023(5) 0.010(4) -0.012(4) -0.001(4)
C34B 0.018(5) 0.024(5) 0.018(5) 0.004(4) -0.002(4) 0.000(4)
C35A 0.027(5) 0.027(5) 0.020(5) 0.008(4) -0.010(4) -0.007(4)
C35B 0.031(5) 0.015(4) 0.013(4) 0.005(3) -0.004(4) -0.014(4)
C36A 0.037(6) 0.044(6) 0.019(5) 0.008(5) -0.012(4) 0.001(5)
C36B 0.031(5) 0.037(6) 0.008(4) 0.004(4) -0.001(4) -0.003(4)
C37A 0.063(8) 0.036(6) 0.025(6) 0.002(5) -0.023(5) 0.012(5)
C37B 0.016(6) 0.074(8) 0.039(6) 0.037(6) -0.014(4) -0.007(5)
C38A 0.033(6) 0.063(7) 0.014(5) -0.011(5) -0.012(4) -0.009(5)
C38B 0.030(5) 0.017(4) 0.027(6) 0.004(4) 0.000(4) -0.005(4)
C100 0.034(6) 0.024(5) 0.022(5) 0.001(4) -0.008(4) -0.002(4)
C101 0.037(6) 0.018(4) 0.033(6) 0.006(4) -0.002(4) -0.007(4)
C102 0.026(5) 0.019(4) 0.022(5) 0.007(4) -0.009(4) -0.010(4)
C103 0.031(5) 0.021(4) 0.020(5) 0.009(4) -0.008(4) -0.001(4)
C104 0.043(6) 0.027(5) 0.025(5) 0.001(4) -0.013(4) -0.007(4)
C105 0.052(7) 0.028(5) 0.038(6) 0.011(5) -0.007(5) -0.014(5)
C106 0.061(8) 0.037(6) 0.032(6) 0.020(5) -0.012(5) -0.008(5)
C107 0.036(6) 0.034(5) 0.043(6) 0.020(5) -0.018(5) -0.004(5)
C108 0.033(6) 0.035(6) 0.036(6) 0.011(5) -0.010(5) -0.004(5)
C109 0.019(5) 0.030(5) 0.021(5) 0.002(4) 0.000(4) -0.003(4)
C110 0.029(5) 0.030(5) 0.019(5) 0.009(4) -0.002(4) -0.005(4)
C111 0.045(6) 0.029(5) 0.017(5) 0.002(4) -0.002(4) -0.004(4)
C112 0.031(6) 0.024(5) 0.033(6) -0.002(4) 0.001(4) -0.006(4)
C113 0.040(6) 0.028(5) 0.033(6) 0.007(4) 0.002(5) -0.003(4)
C114 0.086(9) 0.025(5) 0.020(6) -0.002(4) 0.005(6) -0.003(6)
C115 0.109(12) 0.043(7) 0.039(7) -0.013(6) 0.002(7) -0.018(7)
C116 0.161(18) 0.062(10) 0.049(9) -0.016(8) -0.004(10) -0.048(11)
C117 0.30(3) 0.022(7) 0.045(10) -0.014(7) 0.041(14) -0.013(12)
C118 0.24(3) 0.042(9) 0.048(10) 0.021(8) 0.046(13) 0.036(12)
C119 0.146(14) 0.027(6) 0.032(7) 0.004(5) 0.023(8) 0.023(7)
C120 0.046(7) 0.020(5) 0.036(6) 0.002(4) 0.006(5) 0.001(4)
C121 0.040(6) 0.023(5) 0.030(6) 0.013(4) 0.000(4) -0.001(4)
C122 0.016(5) 0.023(5) 0.030(5) 0.001(4) 0.002(4) -0.008(4)
C123 0.017(5) 0.018(4) 0.028(5) 0.007(4) -0.003(4) -0.001(3)
C200 0.025(5) 0.035(5) 0.024(5) 0.008(4) -0.012(4) 0.006(4)
C201 0.036(6) 0.040(6) 0.017(5) -0.003(4) -0.012(4) 0.010(5)
C202 0.034(6) 0.038(5) 0.018(5) 0.002(4) -0.003(4) 0.012(4)
C203 0.033(6) 0.049(6) 0.013(5) -0.011(4) -0.006(4) 0.022(5)
C204 0.041(6) 0.035(6) 0.025(5) -0.002(4) 0.002(4) 0.009(5)
C205 0.067(8) 0.037(6) 0.017(5) -0.004(4) -0.002(5) 0.006(5)
C206 0.070(9) 0.047(7) 0.028(6) -0.001(5) -0.009(6) 0.021(7)
C207 0.052(8) 0.056(8) 0.040(7) -0.014(6) -0.006(6) 0.025(6)
C208 0.042(7) 0.054(7) 0.036(6) -0.006(5) -0.008(5) 0.008(5)
C209 0.024(5) 0.027(5) 0.011(4) 0.004(4) -0.003(3) 0.010(4)
C210 0.020(5) 0.029(5) 0.022(5) 0.000(4) -0.004(4) 0.007(4)
C211 0.016(5) 0.024(5) 0.033(5) 0.007(4) -0.006(4) 0.009(4)
C212 0.018(5) 0.021(4) 0.022(5) 0.012(4) 0.000(4) 0.002(4)
C213 0.018(5) 0.020(4) 0.023(5) 0.009(4) -0.002(4) -0.001(4)
C214 0.023(5) 0.011(4) 0.032(5) 0.007(4) -0.012(4) 0.002(4)
C215 0.025(5) 0.025(5) 0.027(5) 0.013(4) -0.006(4) -0.001(4)
C216 0.022(5) 0.021(5) 0.041(6) -0.001(4) -0.014(4) 0.002(4)
C217 0.029(6) 0.024(5) 0.044(6) 0.008(4) -0.022(5) -0.009(4)
C218 0.039(6) 0.022(5) 0.032(6) 0.015(4) -0.018(5) -0.008(4)
C219 0.024(5) 0.020(4) 0.027(5) 0.005(4) -0.008(4) 0.001(4)
C220 0.023(5) 0.019(4) 0.026(5) 0.008(4) -0.005(4) 0.000(4)
C221 0.027(5) 0.014(4) 0.028(5) 0.010(4) -0.004(4) 0.003(4)
C222 0.018(5) 0.019(4) 0.022(5) 0.010(4) -0.003(4) -0.003(4)
C223 0.021(5) 0.026(5) 0.015(4) 0.006(4) 0.004(4) -0.001(4)
C300 0.027(5) 0.019(4) 0.014(4) 0.005(3) -0.003(4) -0.007(4)
C301 0.036(6) 0.016(4) 0.019(5) 0.002(4) -0.004(4) 0.001(4)
C302 0.020(5) 0.020(4) 0.025(5) 0.003(4) -0.006(4) -0.001(4)
C303 0.031(6) 0.010(4) 0.043(6) 0.006(4) -0.014(5) 0.002(4)
C304 0.030(6) 0.030(5) 0.051(7) 0.003(5) -0.013(5) 0.006(4)
C305 0.040(7) 0.037(6) 0.070(9) -0.008(6) -0.018(6) 0.016(5)
C306 0.042(7) 0.040(6) 0.077(9) 0.004(6) -0.030(7) 0.014(5)
C307 0.065(8) 0.033(6) 0.049(7) 0.016(5) -0.040(6) 0.006(6)
C308 0.036(6) 0.024(5) 0.039(6) 0.001(4) -0.013(5) -0.006(4)
C309 0.027(5) 0.018(4) 0.023(5) 0.002(4) -0.010(4) -0.005(4)
C310 0.028(5) 0.021(5) 0.030(5) 0.007(4) -0.014(4) -0.003(4)
C311 0.035(6) 0.021(5) 0.022(5) 0.003(4) -0.014(4) -0.003(4)
C312 0.025(5) 0.019(4) 0.016(4) 0.002(3) -0.003(4) -0.004(4)
C313 0.022(5) 0.019(4) 0.022(5) -0.001(4) -0.008(4) -0.004(4)
C314 0.026(5) 0.024(5) 0.030(5) -0.005(4) -0.006(4) 0.004(4)
C315 0.038(6) 0.032(5) 0.037(6) -0.009(5) -0.010(5) -0.003(5)
C316 0.043(7) 0.058(7) 0.036(6) -0.018(6) -0.013(5) 0.006(6)
C317 0.033(6) 0.049(7) 0.067(9) -0.033(6) -0.018(6) 0.001(5)
C318 0.038(6) 0.023(5) 0.059(8) -0.010(5) -0.006(5) -0.006(4)
C319 0.043(6) 0.028(5) 0.037(6) -0.009(4) -0.011(5) -0.001(5)
C320 0.033(6) 0.019(5) 0.034(6) -0.003(4) -0.004(4) 0.009(4)
C321 0.019(5) 0.022(4) 0.026(5) -0.005(4) -0.012(4) 0.005(4)
C322 0.017(5) 0.025(5) 0.021(5) -0.002(4) -0.009(4) -0.001(4)
C323 0.022(5) 0.017(4) 0.012(4) 0.004(3) -0.004(3) -0.003(3)
C400 0.030(5) 0.008(4) 0.023(5) 0.001(3) -0.008(4) -0.001(3)
C401 0.025(5) 0.021(4) 0.015(4) 0.005(3) -0.006(4) 0.002(4)
C402 0.014(4) 0.022(4) 0.018(4) 0.005(4) -0.006(3) -0.001(3)
C403 0.021(5) 0.014(4) 0.018(4) 0.005(3) -0.009(4) 0.000(3)
C404 0.023(5) 0.026(5) 0.016(4) 0.005(4) -0.009(4) -0.005(4)
C405 0.016(5) 0.028(5) 0.022(5) 0.004(4) -0.001(4) 0.001(4)
C406 0.025(5) 0.024(5) 0.035(5) 0.008(4) -0.022(4) -0.012(4)
C407 0.036(6) 0.013(4) 0.020(5) 0.002(3) -0.008(4) -0.001(4)
C408 0.017(5) 0.022(4) 0.023(5) 0.004(4) -0.008(4) -0.004(4)
C409 0.013(4) 0.020(4) 0.018(4) -0.001(3) 0.000(3) -0.004(3)
C410 0.021(5) 0.011(4) 0.018(4) 0.000(3) -0.001(3) -0.007(3)
C411 0.017(4) 0.013(4) 0.025(5) 0.006(3) -0.010(4) -0.004(3)
C412 0.016(5) 0.021(4) 0.025(5) -0.003(4) -0.008(4) 0.000(4)
C413 0.023(5) 0.021(5) 0.033(5) -0.004(4) -0.012(4) 0.004(4)
C414 0.024(5) 0.024(5) 0.034(6) 0.006(4) -0.018(4) 0.004(4)
C415 0.018(5) 0.019(4) 0.025(5) 0.003(4) -0.006(4) -0.004(4)
C416 0.018(5) 0.025(5) 0.046(6) 0.002(4) -0.007(4) -0.006(4)
C417 0.052(7) 0.025(5) 0.054(7) 0.018(5) -0.010(6) 0.009(5)
C418 0.070(9) 0.047(7) 0.040(7) 0.002(6) -0.027(6) 0.021(6)
C419 0.060(8) 0.041(6) 0.039(6) -0.016(5) -0.030(6) 0.017(5)
C420 0.030(6) 0.028(5) 0.071(8) -0.012(5) -0.033(6) 0.002(4)
C421 0.030(6) 0.027(5) 0.078(8) -0.023(5) -0.031(6) 0.003(4)
C422 0.016(5) 0.020(4) 0.029(5) -0.002(4) -0.003(4) -0.001(4)
C423 0.020(5) 0.011(4) 0.017(4) 0.003(3) -0.007(3) -0.002(3)
C500 0.020(5) 0.011(4) 0.022(5) 0.005(3) -0.005(4) -0.001(3)
C501 0.029(5) 0.017(4) 0.014(4) 0.008(3) -0.006(4) 0.002(4)
C502 0.021(5) 0.018(4) 0.011(4) 0.003(3) -0.006(3) -0.005(3)
C503 0.017(5) 0.035(5) 0.012(4) 0.013(4) -0.004(3) -0.005(4)
C504 0.023(5) 0.047(6) 0.019(5) 0.007(4) -0.003(4) -0.010(4)
C505 0.029(6) 0.063(7) 0.019(5) 0.007(5) -0.007(4) -0.013(5)
C506 0.032(6) 0.084(9) 0.026(6) 0.031(6) -0.015(5) -0.027(6)
C507 0.029(6) 0.049(6) 0.037(6) 0.031(5) -0.015(5) -0.006(5)
C508 0.024(5) 0.030(5) 0.023(5) 0.011(4) -0.009(4) -0.003(4)
C509 0.019(5) 0.015(4) 0.024(5) 0.005(4) -0.008(4) 0.004(3)
C510 0.020(5) 0.031(5) 0.019(5) 0.011(4) -0.014(4) 0.000(4)
C511 0.014(4) 0.021(4) 0.025(5) 0.005(4) -0.006(4) 0.005(3)
C512 0.022(5) 0.019(4) 0.024(5) 0.004(4) -0.008(4) 0.000(4)
C513 0.020(5) 0.020(4) 0.018(5) 0.000(4) -0.003(4) -0.001(4)
C514 0.015(4) 0.031(5) 0.015(4) 0.002(4) -0.005(3) 0.000(4)
C515 0.028(6) 0.027(5) 0.036(6) 0.002(4) 0.003(4) 0.001(4)
C516 0.026(5) 0.035(5) 0.033(6) 0.003(4) 0.006(4) 0.011(4)
C517 0.020(5) 0.048(6) 0.020(5) -0.001(4) 0.001(4) 0.005(4)
C518 0.028(6) 0.042(6) 0.043(6) 0.012(5) -0.004(5) -0.008(5)
C519 0.026(5) 0.025(5) 0.036(6) 0.000(4) -0.004(4) 0.003(4)
C520 0.026(5) 0.035(5) 0.012(4) 0.002(4) -0.005(4) 0.007(4)
C521 0.025(5) 0.028(5) 0.015(5) 0.002(4) -0.009(4) 0.006(4)
C522 0.018(5) 0.009(4) 0.030(5) 0.012(4) -0.011(4) 0.000(3)
C523 0.018(4) 0.010(4) 0.021(5) 0.008(3) -0.010(3) -0.002(3)
C600 0.022(5) 0.011(4) 0.022(5) 0.007(3) -0.004(4) 0.000(3)
C601 0.022(5) 0.022(4) 0.015(4) 0.003(4) -0.009(4) 0.000(4)
C602 0.021(5) 0.019(4) 0.017(4) 0.000(3) -0.001(4) 0.004(4)
C603 0.030(5) 0.027(5) 0.021(5) 0.002(4) -0.006(4) -0.008(4)
C604 0.027(5) 0.027(5) 0.025(5) -0.003(4) -0.006(4) -0.003(4)
C605 0.029(6) 0.055(7) 0.037(6) 0.002(5) -0.009(5) -0.004(5)
C606 0.024(6) 0.065(8) 0.040(6) 0.000(6) -0.011(5) -0.016(5)
C607 0.041(7) 0.043(6) 0.060(8) -0.015(6) -0.011(6) -0.019(5)
C608 0.032(6) 0.036(6) 0.039(6) -0.010(5) -0.007(5) -0.010(5)
C609 0.020(5) 0.019(4) 0.022(5) -0.002(4) -0.003(4) -0.003(4)
C610 0.031(6) 0.024(5) 0.032(5) 0.006(4) -0.005(4) -0.010(4)
C611 0.037(6) 0.026(5) 0.030(5) 0.010(4) -0.006(4) -0.014(4)
C612 0.030(5) 0.023(5) 0.028(5) 0.015(4) -0.009(4) -0.004(4)
C613 0.032(6) 0.031(5) 0.032(6) 0.011(4) -0.010(4) -0.004(4)
C614 0.031(6) 0.033(5) 0.038(6) 0.019(5) -0.005(5) -0.006(4)
C615 0.074(9) 0.045(7) 0.040(7) 0.019(5) -0.023(6) -0.016(6)
C616 0.062(9) 0.050(7) 0.068(9) 0.035(7) -0.021(7) -0.022(6)
C617 0.048(8) 0.072(9) 0.062(9) 0.044(8) -0.011(6) -0.025(7)
C618 0.047(8) 0.075(9) 0.050(8) 0.033(7) 0.002(6) -0.004(7)
C619 0.033(6) 0.059(7) 0.035(6) 0.016(5) -0.001(5) 0.004(5)
C620 0.050(7) 0.039(6) 0.032(6) 0.014(5) -0.015(5) -0.005(5)
C621 0.036(6) 0.038(6) 0.041(6) 0.019(5) -0.020(5) -0.016(5)
C622 0.021(5) 0.017(4) 0.022(5) 0.004(4) -0.001(4) -0.004(4)
C623 0.016(4) 0.018(4) 0.015(4) -0.002(3) -0.006(3) -0.001(3)
C700 0.028(5) 0.025(5) 0.023(5) 0.008(4) -0.009(4) -0.003(4)
C701 0.022(5) 0.033(5) 0.024(5) 0.005(4) -0.007(4) 0.008(4)
C702 0.018(5) 0.032(5) 0.025(5) 0.004(4) -0.005(4) -0.002(4)
C703 0.024(5) 0.043(6) 0.008(4) 0.006(4) -0.005(3) -0.003(4)
C704 0.024(5) 0.045(6) 0.021(5) 0.010(4) -0.005(4) 0.003(4)
C705 0.022(5) 0.071(8) 0.026(6) 0.020(5) -0.014(4) -0.008(5)
C706 0.023(6) 0.078(8) 0.031(6) 0.022(6) -0.017(4) -0.020(6)
C707 0.045(7) 0.063(7) 0.016(5) 0.010(5) -0.012(5) -0.027(6)
C708 0.029(5) 0.043(6) 0.018(5) 0.010(4) -0.006(4) -0.002(4)
C709 0.020(5) 0.023(4) 0.020(5) 0.003(4) -0.001(4) 0.002(4)
C710 0.023(5) 0.028(5) 0.029(5) 0.012(4) -0.006(4) -0.003(4)
C711 0.025(5) 0.023(5) 0.022(5) 0.010(4) 0.002(4) 0.003(4)
C712 0.019(4) 0.017(4) 0.011(4) -0.005(3) -0.004(3) 0.004(3)
C713 0.022(5) 0.018(4) 0.024(5) 0.000(4) -0.005(4) 0.000(4)
C714 0.021(5) 0.021(4) 0.023(5) 0.011(4) 0.000(4) 0.009(4)
C715 0.025(5) 0.039(5) 0.020(5) 0.013(4) -0.001(4) 0.002(4)
C716 0.034(6) 0.023(5) 0.043(6) 0.007(4) 0.002(5) 0.001(4)
C717 0.032(6) 0.038(6) 0.033(6) 0.023(5) 0.011(5) 0.011(5)
C718 0.028(5) 0.041(6) 0.018(5) 0.012(4) 0.003(4) 0.015(5)
C719 0.020(5) 0.035(5) 0.016(5) 0.002(4) 0.002(4) 0.008(4)
C720 0.019(5) 0.028(5) 0.019(5) 0.005(4) -0.003(4) 0.005(4)
C721 0.021(5) 0.022(4) 0.025(5) 0.007(4) -0.007(4) -0.005(4)
C722 0.016(4) 0.024(4) 0.013(4) 0.001(3) -0.001(3) 0.000(4)
C723 0.017(5) 0.026(5) 0.021(5) 0.008(4) -0.001(4) -0.001(4)
C800 0.026(5) 0.025(5) 0.027(5) 0.003(4) -0.006(4) 0.007(4)
C801 0.030(6) 0.022(5) 0.034(6) -0.001(4) 0.001(4) 0.009(4)
C802 0.023(5) 0.021(4) 0.024(5) 0.002(4) 0.002(4) 0.005(4)
C803 0.026(6) 0.037(6) 0.031(6) 0.013(5) 0.008(4) 0.016(4)
C804 0.035(6) 0.038(6) 0.052(7) 0.019(5) 0.013(5) 0.016(5)
C805 0.042(8) 0.060(8) 0.080(10) 0.048(8) 0.021(7) 0.021(6)
C806 0.055(9) 0.103(12) 0.045(8) 0.043(8) 0.021(7) 0.048(8)
C807 0.066(10) 0.103(11) 0.030(7) 0.003(7) 0.007(6) 0.052(9)
C808 0.049(7) 0.066(8) 0.024(6) 0.006(5) 0.000(5) 0.017(6)
C809 0.028(5) 0.020(4) 0.018(5) 0.004(4) -0.006(4) -0.001(4)
C810 0.024(5) 0.031(5) 0.019(5) 0.011(4) -0.003(4) -0.001(4)
C811 0.025(5) 0.020(4) 0.017(5) 0.010(4) -0.004(4) 0.006(4)
C812 0.026(5) 0.007(4) 0.020(4) 0.008(3) -0.009(4) 0.000(3)
C813 0.021(5) 0.015(4) 0.016(4) 0.005(3) -0.004(3) 0.001(3)
C814 0.008(4) 0.019(4) 0.024(5) 0.010(4) 0.001(3) 0.003(3)
C815 0.032(5) 0.020(4) 0.018(5) 0.006(4) -0.008(4) -0.001(4)
C816 0.026(5) 0.027(5) 0.017(5) 0.007(4) -0.010(4) -0.003(4)
C817 0.023(5) 0.029(5) 0.031(5) 0.014(4) -0.009(4) -0.003(4)
C818 0.020(5) 0.022(5) 0.030(5) 0.011(4) -0.001(4) 0.005(4)
C819 0.022(5) 0.026(5) 0.018(5) 0.006(4) -0.005(4) 0.001(4)
C820 0.016(4) 0.016(4) 0.022(5) -0.003(3) 0.000(3) 0.003(3)
C821 0.023(5) 0.017(4) 0.019(5) 0.006(4) -0.002(4) -0.006(4)
C822 0.022(5) 0.014(4) 0.013(4) 0.009(3) 0.003(3) -0.006(3)
C823 0.023(5) 0.014(4) 0.021(5) 0.007(3) -0.005(4) -0.001(3)

loop_
_atom_type_symbol
_atom_type_description
_atom_type_scat_dispersion_real
_atom_type_scat_dispersion_imag
_atom_type_scat_source
C C 0.0033 0.0016 'International Tables Vol C Tables 4.2.6.8 and 6.1.1.4'
H H 0.0000 0.0000 'International Tables Vol C Tables 4.2.6.8 and 6.1.1.4'
Mn Mn 0.3368 0.7283 'International Tables Vol C Tables 4.2.6.8 and 6.1.1.4'
N N 0.0061 0.0033 'International Tables Vol C Tables 4.2.6.8 and 6.1.1.4'
O O 0.0106 0.0060 'International Tables Vol C Tables 4.2.6.8 and 6.1.1.4'
W W -0.8490 6.8722 'International Tables Vol C Tables 4.2.6.8 and 6.1.1.4'

loop_
_geom_angle_atom_site_label_1
_geom_angle_atom_site_label_2
_geom_angle_atom_site_label_3
_geom_angle
_geom_angle_site_symmetry_1
_geom_angle_site_symmetry_3
C12A W1A C11A 72.7(3) . .
C12A W1A C17A 71.5(3) . .
C13A W1A C11A 70.6(3) . .
C13A W1A C12A 78.7(3) . .
C13A W1A C15A 77.7(3) . .
C13A W1A C17A 128.8(3) . .
C13A W1A C18A 134.4(3) . .
C14A W1A C11A 70.9(3) . .
C14A W1A C12A 88.6(3) . .
C14A W1A C13A 141.4(3) . .
C14A W1A C15A 94.1(3) . .
C14A W1A C17A 79.0(3) . .
C14A W1A C18A 74.4(3) . .
C15A W1A C11A 75.4(3) . .
C15A W1A C12A 145.1(3) . .
C15A W1A C17A 143.1(3) . .
C15A W1A C18A 71.2(3) . .
C16A W1A C11A 140.7(4) . .
C16A W1A C12A 105.5(5) . .
C16A W1A C13A 70.7(4) . .
C16A W1A C14A 147.7(4) . .
C16A W1A C15A 90.4(5) . .
C16A W1A C17A 78.4(5) . .
C16A W1A C18A 76.9(4) . .
C17A W1A C11A 133.2(3) . .
C18A W1A C11A 129.1(3) . .
C18A W1A C12A 142.0(4) . .
C18A W1A C17A 72.0(4) . .
C12B W1B C11B 74.2(3) . .
C12B W1B C15B 81.9(3) . .
C13B W1B C11B 73.5(3) . .
C13B W1B C12B 75.0(3) . .
C13B W1B C15B 143.6(3) . .
C13B W1B C16B 140.4(3) . .
C13B W1B C18B 115.9(3) . .
C14B W1B C11B 73.7(3) . .
C14B W1B C12B 143.1(3) . .
C14B W1B C13B 79.0(3) . .
C14B W1B C15B 105.5(3) . .
C14B W1B C16B 73.2(3) . .
C14B W1B C17B 78.0(3) . .
C14B W1B C18B 143.5(3) . .
C15B W1B C11B 73.4(3) . .
C16B W1B C11B 122.8(3) . .
C16B W1B C12B 141.3(3) . .
C16B W1B C15B 72.4(3) . .
C17B W1B C11B 138.9(3) . .
C17B W1B C12B 117.1(3) . .
C17B W1B C13B 72.2(3) . .
C17B W1B C15B 144.1(3) . .
C17B W1B C16B 74.8(3) . .
C17B W1B C18B 75.9(3) . .
C18B W1B C11B 141.0(3) . .
C18B W1B C12B 72.6(3) . .
C18B W1B C15B 82.3(3) . .
C18B W1B C16B 75.6(3) . .
C21A W2A C27A 126.3(3) . .
C22A W2A C21A 71.1(3) . .
C22A W2A C27A 137.2(3) . .
C23A W2A C21A 70.7(3) . .
C23A W2A C22A 141.0(3) . .
C23A W2A C24A 85.3(3) . .
C23A W2A C25A 98.2(3) . .
C23A W2A C26A 80.9(3) . .
C23A W2A C27A 74.6(3) . .
C23A W2A C28A 147.7(3) . .
C24A W2A C21A 75.7(3) . .
C24A W2A C22A 78.0(3) . .
C24A W2A C25A 147.1(3) . .
C24A W2A C26A 70.1(3) . .
C24A W2A C27A 140.1(3) . .
C24A W2A C28A 109.4(4) . .
C25A W2A C21A 74.7(3) . .
C25A W2A C22A 79.0(3) . .
C25A W2A C26A 142.8(3) . .
C25A W2A C27A 71.1(3) . .
C25A W2A C28A 84.9(4) . .
C26A W2A C21A 136.8(3) . .
C26A W2A C22A 124.2(3) . .
C26A W2A C27A 72.9(3) . .
C26A W2A C28A 77.7(3) . .
C28A W2A C21A 139.8(3) . .
C28A W2A C22A 71.2(3) . .
C28A W2A C27A 76.1(4) . .
C21B W2B C23B 71.2(3) . .
C21B W2B C26B 136.7(3) . .
C21B W2B C28B 124.3(3) . .
C22B W2B C21B 71.1(3) . .
C22B W2B C23B 141.0(3) . .
C22B W2B C26B 78.0(3) . .
C22B W2B C28B 74.4(3) . .
C24B W2B C21B 75.8(3) . .
C24B W2B C22B 101.7(3) . .
C24B W2B C23B 78.4(3) . .
C24B W2B C25B 147.7(3) . .
C24B W2B C26B 141.3(3) . .
C24B W2B C27B 85.4(3) . .
C24B W2B C28B 70.0(3) . .
C25B W2B C21B 77.9(3) . .
C25B W2B C22B 87.0(3) . .
C25B W2B C23B 75.8(3) . .
C25B W2B C26B 70.7(3) . .
C25B W2B C27B 104.8(3) . .
C25B W2B C28B 141.7(3) . .
C26B W2B C23B 125.9(3) . .
C26B W2B C28B 72.8(3) . .
C27B W2B C21B 142.2(3) . .
C27B W2B C22B 145.8(3) . .
C27B W2B C23B 73.1(3) . .
C27B W2B C26B 76.0(3) . .
C27B W2B C28B 76.9(4) . .
C28B W2B C23B 137.6(3) . .
C31A W3A C32A 72.4(3) . .
C31A W3A C33A 71.9(3) . .
C31A W3A C34A 74.9(3) . .
C31A W3A C36A 133.2(3) . .
C32A W3A C36A 73.1(3) . .
C33A W3A C32A 76.7(3) . .
C33A W3A C36A 128.0(4) . .
C34A W3A C32A 143.6(3) . .
C34A W3A C33A 78.3(3) . .
C34A W3A C36A 143.1(3) . .
C35A W3A C31A 72.5(3) . .
C35A W3A C32A 89.3(3) . .
C35A W3A C33A 144.2(3) . .
C35A W3A C34A 95.9(3) . .
C35A W3A C36A 76.5(3) . .
C35A W3A C38A 74.9(4) . .
C37A W3A C31A 142.1(3) . .
C37A W3A C32A 103.8(4) . .
C37A W3A C33A 70.6(3) . .
C37A W3A C34A 92.2(4) . .
C37A W3A C35A 145.2(4) . .
C37A W3A C36A 76.8(4) . .
C37A W3A C38A 76.2(4) . .
C38A W3A C31A 128.6(3) . .
C38A W3A C32A 145.2(4) . .
C38A W3A C33A 132.6(4) . .
C38A W3A C34A 70.1(3) . .
C38A W3A C36A 73.1(4) . .
C31B W3B C33B 70.8(3) . .
C31B W3B C34B 74.3(3) . .
C31B W3B C36B 130.8(3) . .
C31B W3B C38B 132.1(3) . .
C32B W3B C31B 71.6(3) . .
C32B W3B C33B 78.8(3) . .
C32B W3B C34B 78.0(3) . .
C32B W3B C35B 143.8(3) . .
C32B W3B C36B 130.5(3) . .
C32B W3B C38B 130.7(3) . .
C33B W3B C36B 72.5(3) . .
C33B W3B C38B 143.9(3) . .
C34B W3B C33B 142.7(3) . .
C34B W3B C36B 143.7(3) . .
C34B W3B C38B 71.9(3) . .
C35B W3B C31B 72.2(3) . .
C35B W3B C33B 91.2(3) . .
C35B W3B C34B 90.5(3) . .
C35B W3B C36B 77.0(3) . .
C35B W3B C38B 75.2(3) . .
C37B W3B C31B 141.5(3) . .
C37B W3B C32B 69.8(3) . .
C37B W3B C33B 100.7(4) . .
C37B W3B C34B 98.2(4) . .
C37B W3B C35B 146.4(3) . .
C37B W3B C36B 76.9(4) . .
C37B W3B C38B 76.8(4) . .
C38B W3B C36B 71.9(3) . .
N11A Mn1A N11A 180.0(2) . 2_767
N11A Mn1A N21A 90.9(3) 2_767 2_767
N11A Mn1A N21A 89.1(3) . 2_767
N11A Mn1A N21A 90.9(3) . .
N11A Mn1A N21A 89.1(3) 2_767 .
N11A Mn1A N31A 93.5(2) . 2_767
N11A Mn1A N31A 93.5(2) 2_767 .
N11A Mn1A N31A 86.5(2) 2_767 2_767
N11A Mn1A N31A 86.5(2) . .
N21A Mn1A N21A 180.0(3) 2_767 .
N31A Mn1A N21A 90.2(3) . 2_767
N31A Mn1A N21A 89.8(3) 2_767 2_767
N31A Mn1A N21A 89.8(3) . .
N31A Mn1A N21A 90.2(3) 2_767 .
N31A Mn1A N31A 180.0(4) . 2_767
N11B Mn1B N11B 180.0 2_656 .
N11B Mn1B N21B 88.4(2) . 2_656
N11B Mn1B N21B 91.6(2) 2_656 2_656
N11B Mn1B N21B 88.4(2) 2_656 .
N11B Mn1B N21B 91.6(2) . .
N21B Mn1B N21B 180.0 . 2_656
N31B Mn1B N11B 85.6(2) . .
N31B Mn1B N11B 94.4(2) . 2_656
N31B Mn1B N11B 85.6(2) 2_656 2_656
N31B Mn1B N11B 94.4(2) 2_656 .
N31B Mn1B N21B 90.0(3) . .
N31B Mn1B N21B 90.0(3) 2_656 2_656
N31B Mn1B N21B 90.0(3) 2_656 .
N31B Mn1B N21B 90.0(3) . 2_656
N31B Mn1B N31B 180.0(3) . 2_656
O1M Mn2A N12A 86.5(3) . .
O1M Mn2A N22A 84.7(3) . .
O1M Mn2A N32A 178.0(3) . 2_767
O1M Mn2A N100 87.9(2) . .
O1M Mn2A N101 92.2(3) . .
N12A Mn2A N32A 95.4(3) . 2_767
N12A Mn2A N100 91.3(3) . .
N12A Mn2A N101 164.2(2) . .
N22A Mn2A N12A 103.3(3) . .
N22A Mn2A N32A 95.1(3) . 2_767
N22A Mn2A N100 163.2(3) . .
N22A Mn2A N101 92.3(3) . .
N32A Mn2A N100 91.8(3) 2_767 .
N32A Mn2A N101 85.8(3) 2_767 .
N101 Mn2A N100 72.9(2) . .
N12B Mn2B O5M 90.2(2) . .
N12B Mn2B N22B 92.2(3) . 2_656
N12B Mn2B N32B 100.9(3) . 2_656
N12B Mn2B N500 89.3(2) . .
N12B Mn2B N501 163.0(2) . .
N22B Mn2B O5M 176.4(2) 2_656 .
N22B Mn2B N500 99.4(2) 2_656 .
N22B Mn2B N501 94.9(2) 2_656 .
N32B Mn2B O5M 83.1(2) 2_656 .
N32B Mn2B N22B 93.8(3) 2_656 2_656
N32B Mn2B N500 163.0(3) 2_656 .
N32B Mn2B N501 94.1(2) 2_656 .
N500 Mn2B O5M 83.3(2) . .
N500 Mn2B N501 74.3(2) . .
N501 Mn2B O5M 83.6(2) . .
O2M Mn3A N200 94.1(3) . .
N13A Mn3A O2M 83.3(3) 2_767 .
N13A Mn3A N23A 95.3(3) 2_767 .
N13A Mn3A N200 92.1(3) 2_767 .
N13A Mn3A N201 161.6(3) 2_767 .
N23A Mn3A O2M 177.3(3) . .
N23A Mn3A N200 88.3(3) . .
N33A Mn3A O2M 87.4(3) . .
N33A Mn3A N13A 101.6(3) . 2_767
N33A Mn3A N23A 90.6(3) . .
N33A Mn3A N200 166.3(3) . .
N33A Mn3A N201 92.7(3) . .
N201 Mn3A O2M 85.8(2) . .
N201 Mn3A N23A 96.1(3) . .
N201 Mn3A N200 73.9(2) . .
O6M Mn3B N13B 88.3(3) . .
O6M Mn3B N23B 173.9(3) . 2_656
O6M Mn3B N33B 85.1(2) . .
O6M Mn3B N600 86.3(2) . .
O6M Mn3B N601 91.4(3) . .
N13B Mn3B N23B 96.4(3) . 2_656
N13B Mn3B N33B 102.5(2) . .
N13B Mn3B N600 90.7(2) . .
N13B Mn3B N601 163.4(3) . .
N23B Mn3B N33B 97.6(3) 2_656 .
N23B Mn3B N600 89.9(3) 2_656 .
N33B Mn3B N600 164.0(2) . .
N601 Mn3B N23B 83.0(3) . 2_656
N601 Mn3B N33B 94.0(2) . .
N601 Mn3B N600 72.8(2) . .
N14A Mn4A O3M 86.0(3) . .
N14A Mn4A N24A 95.1(3) . .
N14A Mn4A N34A 93.1(3) . .
N14A Mn4A N300 159.9(3) . .
N14A Mn4A N301 91.7(3) . .
N24A Mn4A O3M 88.7(3) . .
N24A Mn4A N34A 92.1(3) . .
N24A Mn4A N300 99.7(2) . .
N24A Mn4A N301 173.2(3) . .
N34A Mn4A O3M 178.9(3) . .
N300 Mn4A O3M 80.9(2) . .
N300 Mn4A N34A 99.8(2) . .
N300 Mn4A N301 73.9(2) . .
N301 Mn4A O3M 92.5(3) . .
N301 Mn4A N34A 86.8(3) . .
O7M Mn4B N34B 171.8(3) . .
O7M Mn4B N700 91.5(3) . .
O7M Mn4B N701 89.5(3) . .
N14B Mn4B O7M 93.2(3) . .
N14B Mn4B N24B 94.5(3) . .
N14B Mn4B N34B 92.2(3) . .
N14B Mn4B N700 166.3(2) . .
N14B Mn4B N701 92.9(2) . .
N24B Mn4B O7M 92.1(3) . .
N24B Mn4B N34B 93.6(3) . .
N24B Mn4B N700 98.2(2) . .
N24B Mn4B N701 172.3(3) . .
N700 Mn4B N34B 81.9(3) . .
N700 Mn4B N701 74.3(2) . .
N701 Mn4B N34B 84.0(3) . .
O4M Mn5A N400 87.7(3) . .
N15A Mn5A O4M 178.0(3) . .
N15A Mn5A N400 93.1(3) . .
N15A Mn5A N401 91.1(3) . .
N25A Mn5A O4M 87.4(3) 2_767 .
N25A Mn5A N15A 91.5(3) 2_767 .
N25A Mn5A N400 167.9(3) 2_767 .
N25A Mn5A N401 94.9(3) 2_767 .
N35A Mn5A O4M 90.2(3) . .
N35A Mn5A N15A 91.6(3) . .
N35A Mn5A N25A 96.4(3) . 2_767
N35A Mn5A N400 94.6(3) . .
N35A Mn5A N401 168.3(3) . .
N401 Mn5A O4M 87.3(3) . .
N401 Mn5A N400 73.8(2) . .
O8M Mn5B N15B 176.2(2) . .
O8M Mn5B N800 86.9(2) . .
N15B Mn5B N800 95.5(3) . .
N25B Mn5B O8M 89.1(3) 2_656 .
N25B Mn5B N15B 89.0(3) 2_656 .
N25B Mn5B N800 169.5(2) 2_656 .
N25B Mn5B N801 95.5(3) 2_656 .
N35B Mn5B O8M 86.9(3) . .
N35B Mn5B N15B 89.9(3) . .
N35B Mn5B N25B 95.6(3) . 2_656
N35B Mn5B N800 93.8(3) . .
N35B Mn5B N801 165.5(3) . .
N801 Mn5B O8M 84.0(2) . .
N801 Mn5B N15B 99.5(2) . .
N801 Mn5B N800 74.5(2) . .
C1M O1M Mn2A 127.2(7) . .
C2M O2M Mn3A 122.0(10) . .
C2N O2M Mn3A 126.4(13) . .
C3M O3M Mn4A 127.4(7) . .
C4M O4M Mn5A 120.2(7) . .
C5M O5M Mn2B 121.2(5) . .
C6M O6M Mn3B 125.3(6) . .
C7M O7M Mn4B 120(2) . .
C7N O7M Mn4B 124.2(13) . .
C8M O8M Mn5B 127.5(6) . .
C11A N11A Mn1A 171.1(7) . .
C11B N11B Mn1B 173.7(7) . .
C12A N12A Mn2A 166.1(7) . .
C12B N12B Mn2B 174.5(7) . .
C13A N13A Mn3A 165.1(8) . 2_767
C13B N13B Mn3B 173.6(6) . .
C14A N14A Mn4A 177.4(7) . .
C14B N14B Mn4B 161.0(7) . .
C15A N15A Mn5A 172.6(7) . .
C15B N15B Mn5B 166.4(6) . .
C21A N21A Mn1A 172.0(6) . .
C21B N21B Mn1B 170.7(7) . .
C22A N22A Mn2A 174.7(7) . .
C22B N22B Mn2B 162.6(6) . 2_656
C23A N23A Mn3A 160.6(7) . .
C33B N23B Mn3B 164.4(7) . 2_656
C24A N24A Mn4A 167.7(8) . .
C24B N24B Mn4B 162.6(7) . .
C25A N25A Mn5A 172.3(8) . 2_767
C25B N25B Mn5B 172.5(7) . 2_656
C31A N31A Mn1A 172.3(7) . .
C31B N31B Mn1B 163.1(7) . .
C32A N32A Mn2A 169.9(7) . 2_767
C32B N32B Mn2B 167.1(7) . 2_656
C33A N33A Mn3A 179.0(7) . .
C23B N33B Mn3B 169.7(7) . .
C34A N34A Mn4A 164.0(7) . .
C34B N34B Mn4B 166.7(7) . .
C35A N35A Mn5A 168.8(7) . .
C35B N35B Mn5B 173.6(7) . .
C100 N100 Mn2A 126.4(6) . .
C100 N100 C123 117.9(7) . .
C123 N100 Mn2A 115.6(5) . .
C121 N101 Mn2A 126.6(6) . .
C121 N101 C122 117.5(8) . .
C122 N101 Mn2A 115.7(6) . .
C200 N200 Mn3A 126.2(5) . .
C200 N200 C223 119.0(7) . .
C223 N200 Mn3A 114.8(6) . .
C221 N201 Mn3A 126.5(6) . .
C221 N201 C222 116.7(7) . .
C222 N201 Mn3A 116.8(5) . .
C300 N300 Mn4A 125.4(5) . .
C300 N300 C323 117.4(7) . .
C323 N300 Mn4A 116.8(5) . .
C321 N301 Mn4A 126.2(5) . .
C321 N301 C322 118.5(7) . .
C322 N301 Mn4A 115.2(5) . .
C400 N400 Mn5A 126.5(5) . .
C400 N400 C423 117.9(7) . .
C423 N400 Mn5A 115.6(5) . .
C421 N401 Mn5A 125.9(6) . .
C421 N401 C422 117.1(8) . .
C422 N401 Mn5A 117.0(5) . .
C500 N500 Mn2B 126.0(5) . .
C500 N500 C523 118.5(7) . .
C523 N500 Mn2B 115.4(5) . .
C521 N501 Mn2B 127.6(5) . .
C521 N501 C522 117.7(7) . .
C522 N501 Mn2B 114.5(5) . .
C600 N600 Mn3B 126.5(5) . .
C600 N600 C623 117.2(7) . .
C623 N600 Mn3B 116.2(5) . .
C621 N601 Mn3B 124.5(6) . .
C621 N601 C622 118.1(7) . .
C622 N601 Mn3B 116.8(5) . .
C700 N700 Mn4B 125.7(6) . .
C700 N700 C723 117.6(7) . .
C723 N700 Mn4B 115.3(5) . .
C721 N701 Mn4B 126.9(6) . .
C721 N701 C722 117.5(7) . .
C722 N701 Mn4B 114.5(5) . .
C800 N800 Mn5B 127.2(6) . .
C800 N800 C823 118.7(7) . .
C823 N800 Mn5B 113.8(5) . .
C821 N801 Mn5B 126.5(5) . .
C821 N801 C822 118.2(7) . .
C822 N801 Mn5B 115.3(5) . .
N11A C11A W1A 175.8(7) . .
N11B C11B W1B 174.7(7) . .
N12A C12A W1A 174.5(7) . .
N12B C12B W1B 177.6(7) . .
N13A C13A W1A 178.4(8) . .
N13B C13B W1B 175.1(7) . .
N14A C14A W1A 177.9(8) . .
N14B C14B W1B 177.7(7) . .
N15A C15A W1A 178.2(8) . .
N15B C15B W1B 175.3(7) . .
N16A C16A W1A 177.3(10) . .
N16B C16B W1B 179.4(9) . .
N17A C17A W1A 178.4(9) . .
N17B C17B W1B 177.4(8) . .
N18A C18A W1A 176.8(9) . .
N18B C18B W1B 178.6(7) . .
N21A C21A W2A 178.4(7) . .
N21B C21B W2B 177.6(7) . .
N22A C22A W2A 177.0(8) . .
N22B C22B W2B 177.7(7) . .
N23A C23A W2A 177.5(8) . .
N33B C23B W2B 177.6(7) . .
N24A C24A W2A 176.6(8) . .
N24B C24B W2B 176.3(7) . .
N25A C25A W2A 177.6(7) . .
N25B C25B W2B 177.2(7) . .
N26A C26A W2A 178.1(8) . .
N26B C26B W2B 179.0(8) . .
N27A C27A W2A 178.1(10) . .
N27B C27B W2B 178.3(9) . .
N28A C28A W2A 177.7(10) . .
N28B C28B W2B 178.8(8) . .
N31A C31A W3A 176.4(7) . .
N31B C31B W3B 177.3(7) . .
N32A C32A W3A 174.3(7) . .
N32B C32B W3B 179.7(8) . .
N33A C33A W3A 178.7(9) . .
N23B C33B W3B 171.2(7) . .
N34A C34A W3A 177.7(7) . .
N34B C34B W3B 176.0(8) . .
N35A C35A W3A 177.7(8) . .
N35B C35B W3B 176.5(7) . .
N36A C36A W3A 179.4(11) . .
N36B C36B W3B 177.8(8) . .
N37A C37A W3A 179.5(10) . .
N37B C37B W3B 179.5(11) . .
N38A C38A W3A 178.1(10) . .
N38B C38B W3B 177.8(9) . .
N100 C100 C101 124.0(8) . .
C102 C101 C100 119.6(8) . .
C101 C102 C103 119.6(8) . .
C101 C102 C109 117.9(7) . .
C109 C102 C103 122.5(8) . .
C104 C103 C102 119.6(8) . .
C108 C103 C102 122.2(8) . .
C108 C103 C104 118.2(8) . .
C105 C104 C103 121.6(9) . .
C104 C105 C106 119.5(10) . .
C105 C106 C107 120.7(9) . .
C106 C107 C108 119.4(9) . .
C103 C108 C107 120.5(9) . .
C110 C109 C102 123.8(8) . .
C123 C109 C102 117.6(8) . .
C123 C109 C110 118.6(8) . .
C111 C110 C109 121.9(8) . .
C110 C111 C112 121.2(9) . .
C113 C112 C111 123.6(9) . .
C122 C112 C111 118.5(8) . .
C122 C112 C113 117.8(8) . .
C112 C113 C114 122.2(8) . .
C120 C113 C112 118.6(9) . .
C120 C113 C114 119.3(9) . .
C115 C114 C113 121.0(11) . .
C119 C114 C113 120.8(12) . .
C119 C114 C115 118.2(11) . .
C114 C115 C116 120.3(15) . .
C117 C116 C115 119.0(18) . .
C118 C117 C116 121.3(15) . .
C119 C118 C117 118.9(17) . .
C118 C119 C114 122.2(16) . .
C113 C120 C121 119.9(9) . .
N101 C121 C120 123.3(8) . .
N101 C122 C112 122.8(8) . .
N101 C122 C123 116.6(8) . .
C112 C122 C123 120.5(8) . .
N100 C123 C109 122.8(8) . .
N100 C123 C122 117.8(7) . .
C109 C123 C122 119.3(8) . .
N200 C200 C201 122.9(8) . .
C202 C201 C200 120.0(9) . .
C201 C202 C203 119.5(9) . .
C201 C202 C209 118.1(9) . .
C209 C202 C203 122.1(8) . .
C204 C203 C202 119.8(9) . .
C204 C203 C208 119.4(10) . .
C208 C203 C202 120.8(10) . .
C203 C204 C205 120.7(10) . .
C206 C205 C204 119.5(11) . .
C207 C206 C205 120.7(11) . .
C206 C207 C208 120.3(11) . .
C203 C208 C207 119.4(11) . .
C202 C209 C210 123.4(8) . .
C202 C209 C223 118.6(7) . .
C223 C209 C210 117.8(8) . .
C211 C210 C209 121.5(8) . .
C210 C211 C212 122.3(8) . .
C213 C212 C211 125.1(7) . .
C222 C212 C211 117.8(8) . .
C222 C212 C213 117.0(8) . .
C212 C213 C214 122.2(7) . .
C220 C213 C212 118.4(8) . .
C220 C213 C214 119.4(8) . .
C215 C214 C213 122.9(8) . .
C215 C214 C219 118.5(8) . .
C219 C214 C213 118.5(8) . .
C214 C215 C216 120.6(9) . .
C217 C216 C215 119.5(9) . .
C218 C217 C216 121.2(8) . .
C217 C218 C219 119.0(9) . .
C214 C219 C218 121.1(9) . .
C213 C220 C221 119.8(8) . .
N201 C221 C220 124.5(8) . .
N201 C222 C212 123.6(8) . .
N201 C222 C223 115.9(7) . .
C212 C222 C223 120.3(8) . .
N200 C223 C209 121.5(8) . .
N200 C223 C222 118.1(8) . .
C209 C223 C222 120.2(7) . .
N300 C300 C301 123.6(8) . .
C302 C301 C300 119.5(8) . .
C301 C302 C303 119.4(8) . .
C301 C302 C309 118.0(8) . .
C309 C302 C303 122.6(8) . .
C304 C303 C302 119.8(9) . .
C304 C303 C308 120.2(9) . .
C308 C303 C302 120.0(9) . .
C303 C304 C305 120.5(10) . .
C306 C305 C304 118.1(11) . .
C307 C306 C305 121.6(10) . .
C306 C307 C308 119.4(10) . .
C303 C308 C307 120.1(10) . .
C302 C309 C310 123.9(8) . .
C323 C309 C302 118.3(8) . .
C323 C309 C310 117.6(8) . .
C311 C310 C309 122.1(8) . .
C310 C311 C312 121.7(8) . .
C313 C312 C311 123.9(8) . .
C322 C312 C311 118.0(8) . .
C322 C312 C313 118.0(7) . .
C312 C313 C314 122.3(7) . .
C320 C313 C312 117.7(8) . .
C320 C313 C314 119.9(8) . .
C315 C314 C313 122.4(8) . .
C315 C314 C319 119.1(9) . .
C319 C314 C313 118.5(8) . .
C314 C315 C316 119.8(10) . .
C317 C316 C315 120.0(11) . .
C316 C317 C318 119.9(10) . .
C319 C318 C317 120.5(10) . .
C318 C319 C314 120.8(10) . .
C313 C320 C321 120.6(8) . .
N301 C321 C320 123.1(8) . .
N301 C322 C312 122.2(8) . .
N301 C322 C323 117.9(7) . .
C312 C322 C323 119.8(7) . .
N300 C323 C309 123.1(7) . .
N300 C323 C322 116.2(7) . .
C309 C323 C322 120.7(7) . .
N400 C400 C401 123.6(7) . .
C402 C401 C400 119.8(7) . .
C401 C402 C403 120.3(7) . .
C401 C402 C409 118.2(7) . .
C409 C402 C403 121.4(7) . .
C404 C403 C402 120.4(8) . .
C404 C403 C408 119.1(8) . .
C408 C403 C402 120.6(8) . .
C405 C404 C403 121.5(8) . .
C404 C405 C406 119.3(8) . .
C405 C406 C407 119.7(8) . .
C408 C407 C406 120.3(8) . .
C407 C408 C403 120.1(8) . .
C402 C409 C410 124.6(7) . .
C423 C409 C402 118.0(7) . .
C423 C409 C410 117.3(7) . .
C411 C410 C409 122.2(7) . .
C410 C411 C412 121.9(7) . .
C413 C412 C411 124.0(7) . .
C422 C412 C411 118.2(7) . .
C422 C412 C413 117.8(8) . .
C412 C413 C414 124.7(8) . .
C420 C413 C412 117.3(8) . .
C420 C413 C414 118.0(8) . .
C415 C414 C413 121.0(8) . .
C419 C414 C413 119.9(9) . .
C419 C414 C415 118.9(8) . .
C416 C415 C414 120.0(8) . .
C417 C416 C415 120.6(9) . .
C416 C417 C418 120.1(9) . .
C417 C418 C419 119.8(9) . .
C414 C419 C418 120.6(10) . .
C413 C420 C421 120.2(9) . .
N401 C421 C420 123.7(9) . .
N401 C422 C412 123.8(8) . .
N401 C422 C423 116.5(7) . .
C412 C422 C423 119.8(7) . .
N400 C423 C409 122.5(7) . .
N400 C423 C422 117.1(7) . .
C409 C423 C422 120.4(7) . .
N500 C500 C501 122.3(8) . .
C502 C501 C500 120.7(8) . .
C501 C502 C503 121.3(7) . .
C501 C502 C509 118.6(7) . .
C509 C502 C503 120.0(7) . .
C504 C503 C502 120.2(8) . .
C504 C503 C508 119.1(8) . .
C508 C503 C502 120.6(8) . .
C503 C504 C505 120.7(10) . .
C506 C505 C504 119.3(10) . .
C507 C506 C505 120.8(9) . .
C506 C507 C508 120.2(10) . .
C507 C508 C503 119.9(9) . .
C502 C509 C510 124.3(7) . .
C502 C509 C523 116.7(7) . .
C523 C509 C510 118.9(8) . .
C511 C510 C509 122.0(7) . .
C510 C511 C512 121.0(8) . .
C513 C512 C511 122.3(8) . .
C522 C512 C511 118.3(8) . .
C522 C512 C513 119.4(7) . .
C512 C513 C514 120.7(7) . .
C520 C513 C512 117.6(8) . .
C520 C513 C514 121.7(8) . .
C515 C514 C513 120.6(8) . .
C519 C514 C513 120.8(8) . .
C519 C514 C515 118.5(8) . .
C516 C515 C514 120.8(9) . .
C517 C516 C515 120.2(9) . .
C516 C517 C518 119.4(9) . .
C517 C518 C519 120.3(9) . .
C514 C519 C518 120.7(9) . .
C513 C520 C521 119.8(8) . .
N501 C521 C520 124.0(7) . .
N501 C522 C512 121.5(8) . .
N501 C522 C523 117.6(7) . .
C512 C522 C523 121.0(7) . .
N500 C523 C509 123.1(8) . .
N500 C523 C522 118.1(7) . .
C509 C523 C522 118.7(7) . .
N600 C600 C601 124.3(7) . .
C602 C601 C600 120.0(7) . .
C601 C602 C603 118.9(7) . .
C601 C602 C609 117.9(8) . .
C609 C602 C603 123.2(7) . .
C604 C603 C602 119.0(8) . .
C608 C603 C602 121.9(8) . .
C608 C603 C604 119.1(9) . .
C603 C604 C605 120.1(9) . .
C606 C605 C604 121.0(10) . .
C605 C606 C607 119.3(9) . .
C608 C607 C606 120.4(10) . .
C603 C608 C607 120.2(10) . .
C610 C609 C602 124.3(8) . .
C623 C609 C602 116.9(7) . .
C623 C609 C610 118.7(8) . .
C611 C610 C609 121.5(9) . .
C610 C611 C612 122.0(8) . .
C613 C612 C611 123.1(8) . .
C613 C612 C622 118.5(8) . .
C622 C612 C611 118.3(8) . .
C612 C613 C614 123.3(9) . .
C620 C613 C612 117.6(8) . .
C620 C613 C614 119.1(8) . .
C615 C614 C613 120.4(10) . .
C615 C614 C619 119.1(10) . .
C619 C614 C613 120.6(10) . .
C614 C615 C616 119.5(12) . .
C617 C616 C615 118.3(12) . .
C616 C617 C618 123.2(11) . .
C617 C618 C619 118.2(13) . .
C618 C619 C614 121.7(12) . .
C613 C620 C621 120.9(9) . .
N601 C621 C620 122.0(9) . .
N601 C622 C612 122.9(8) . .
N601 C622 C623 117.0(7) . .
C612 C622 C623 120.1(8) . .
N600 C623 C609 123.6(7) . .
N600 C623 C622 117.0(7) . .
C609 C623 C622 119.3(7) . .
N700 C700 C701 123.5(8) . .
C700 C701 C702 119.5(8) . .
C701 C702 C703 119.1(8) . .
C701 C702 C709 117.7(8) . .
C709 C702 C703 123.2(8) . .
C704 C703 C702 119.9(9) . .
C704 C703 C708 120.0(9) . .
C708 C703 C702 119.9(8) . .
C703 C704 C705 119.7(10) . .
C706 C705 C704 120.6(10) . .
C705 C706 C707 120.5(9) . .
C706 C707 C708 120.0(10) . .
C703 C708 C707 119.2(9) . .
C710 C709 C702 122.7(8) . .
C723 C709 C702 118.0(8) . .
C723 C709 C710 119.4(8) . .
C711 C710 C709 121.1(8) . .
C710 C711 C712 121.8(8) . .
C713 C712 C711 123.9(7) . .
C713 C712 C722 118.9(8) . .
C722 C712 C711 117.2(7) . .
C712 C713 C714 123.8(8) . .
C720 C713 C712 117.5(8) . .
C720 C713 C714 118.7(7) . .
C715 C714 C713 120.8(8) . .
C715 C714 C719 119.0(8) . .
C719 C714 C713 120.2(8) . .
C714 C715 C716 121.3(9) . .
C715 C716 C717 119.1(9) . .
C718 C717 C716 119.5(8) . .
C717 C718 C719 120.5(9) . .
C714 C719 C718 120.4(9) . .
C713 C720 C721 120.0(8) . .
N701 C721 C720 123.8(8) . .
N701 C722 C712 122.3(7) . .
N701 C722 C723 117.6(7) . .
C712 C722 C723 120.1(7) . .
N700 C723 C709 123.6(7) . .
N700 C723 C722 116.3(7) . .
C709 C723 C722 120.1(7) . .
N800 C800 C801 123.8(8) . .
C802 C801 C800 119.9(9) . .
C801 C802 C803 121.0(8) . .
C801 C802 C809 118.0(8) . .
C809 C802 C803 120.9(8) . .
C804 C803 C802 120.5(10) . .
C804 C803 C808 119.0(10) . .
C808 C803 C802 120.4(9) . .
C803 C804 C805 120.6(13) . .
C806 C805 C804 120.3(13) . .
C805 C806 C807 120.3(12) . .
C806 C807 C808 119.7(14) . .
C803 C808 C807 120.1(13) . .
C802 C809 C810 124.0(8) . .
C823 C809 C802 118.6(7) . .
C823 C809 C810 117.4(8) . .
C811 C810 C809 122.3(8) . .
C810 C811 C812 121.4(7) . .
C813 C812 C811 124.4(7) . .
C822 C812 C811 118.3(8) . .
C822 C812 C813 117.2(7) . .
C812 C813 C814 121.2(7) . .
C820 C813 C812 118.7(7) . .
C820 C813 C814 120.0(7) . .
C815 C814 C813 122.0(7) . .
C815 C814 C819 119.0(7) . .
C819 C814 C813 119.0(8) . .
C816 C815 C814 120.1(8) . .
C815 C816 C817 120.8(8) . .
C818 C817 C816 120.0(8) . .
C817 C818 C819 119.8(8) . .
C818 C819 C814 120.3(8) . .
C813 C820 C821 119.2(8) . .
N801 C821 C820 124.2(8) . .
N801 C822 C812 122.4(8) . .
N801 C822 C823 118.3(7) . .
C812 C822 C823 119.3(7) . .
N800 C823 C809 120.8(8) . .
N800 C823 C822 117.9(7) . .
C809 C823 C822 121.1(7) . .

loop_
_geom_bond_atom_site_label_1
_geom_bond_atom_site_label_2
_geom_bond_distance
_geom_bond_site_symmetry_2
W1A C11A 2.179(8) .
W1A C12A 2.165(10) .
W1A C13A 2.157(9) .
W1A C14A 2.142(8) .
W1A C15A 2.160(10) .
W1A C16A 2.141(10) .
W1A C17A 2.172(10) .
W1A C18A 2.165(10) .
W1B C11B 2.188(8) .
W1B C12B 2.172(9) .
W1B C13B 2.162(8) .
W1B C14B 2.146(8) .
W1B C15B 2.177(8) .
W1B C16B 2.167(9) .
W1B C17B 2.149(8) .
W1B C18B 2.164(8) .
W2A C21A 2.179(9) .
W2A C22A 2.169(8) .
W2A C23A 2.148(9) .
W2A C24A 2.152(9) .
W2A C25A 2.160(9) .
W2A C26A 2.163(9) .
W2A C27A 2.182(9) .
W2A C28A 2.166(10) .
W2B C21B 2.163(8) .
W2B C22B 2.162(8) .
W2B C23B 2.188(9) .
W2B C24B 2.141(8) .
W2B C25B 2.162(9) .
W2B C26B 2.167(8) .
W2B C27B 2.162(9) .
W2B C28B 2.168(9) .
W3A C31A 2.162(8) .
W3A C32A 2.169(9) .
W3A C33A 2.169(9) .
W3A C34A 2.164(9) .
W3A C35A 2.149(9) .
W3A C36A 2.176(10) .
W3A C37A 2.128(9) .
W3A C38A 2.154(10) .
W3B C31B 2.168(8) .
W3B C32B 2.148(7) .
W3B C33B 2.178(9) .
W3B C34B 2.173(9) .
W3B C35B 2.153(9) .
W3B C36B 2.182(9) .
W3B C37B 2.136(10) .
W3B C38B 2.181(9) .
Mn1A N11A 2.197(7) .
Mn1A N11A 2.197(7) 2_767
Mn1A N21A 2.225(7) .
Mn1A N21A 2.225(7) 2_767
Mn1A N31A 2.210(7) .
Mn1A N31A 2.210(7) 2_767
Mn1B N11B 2.217(6) 2_656
Mn1B N11B 2.217(6) .
Mn1B N21B 2.249(7) 2_656
Mn1B N21B 2.249(7) .
Mn1B N31B 2.171(7) .
Mn1B N31B 2.171(7) 2_656
Mn2A O1M 2.196(6) .
Mn2A N12A 2.214(9) .
Mn2A N22A 2.214(7) .
Mn2A N32A 2.255(8) 2_767
Mn2A N100 2.268(7) .
Mn2A N101 2.261(7) .
Mn2B O5M 2.298(6) .
Mn2B N12B 2.177(8) .
Mn2B N22B 2.216(7) 2_656
Mn2B N32B 2.182(7) 2_656
Mn2B N500 2.236(6) .
Mn2B N501 2.245(7) .
Mn3A O2M 2.245(6) .
Mn3A N13A 2.184(7) 2_767
Mn3A N23A 2.242(8) .
Mn3A N33A 2.170(8) .
Mn3A N200 2.248(7) .
Mn3A N201 2.220(7) .
Mn3B O6M 2.192(7) .
Mn3B N13B 2.202(7) .
Mn3B N23B 2.249(8) 2_656
Mn3B N33B 2.250(7) .
Mn3B N600 2.275(7) .
Mn3B N601 2.248(7) .
Mn4A O3M 2.248(6) .
Mn4A N14A 2.165(7) .
Mn4A N24A 2.169(8) .
Mn4A N34A 2.244(8) .
Mn4A N300 2.223(6) .
Mn4A N301 2.242(7) .
Mn4B O7M 2.184(6) .
Mn4B N14B 2.153(7) .
Mn4B N24B 2.167(7) .
Mn4B N34B 2.281(7) .
Mn4B N700 2.212(7) .
Mn4B N701 2.219(7) .
Mn5A O4M 2.241(7) .
Mn5A N15A 2.210(8) .
Mn5A N25A 2.168(7) 2_767
Mn5A N35A 2.139(8) .
Mn5A N400 2.253(7) .
Mn5A N401 2.233(7) .
Mn5B O8M 2.241(6) .
Mn5B N15B 2.256(7) .
Mn5B N25B 2.171(7) 2_656
Mn5B N35B 2.164(7) .
Mn5B N800 2.257(7) .
Mn5B N801 2.241(6) .
O1M C1M 1.468(17) .
O2M C2M 1.42(2) .
O2M C2N 1.526(17) .
O3M C3M 1.421(13) .
O4M C4M 1.436(13) .
O5M C5M 1.440(10) .
O6M C6M 1.417(12) .
O7M C7M 1.394(19) .
O7M C7N 1.36(3) .
O8M C8M 1.412(11) .
O8SA C8S 1.403(18) .
O8SB C8S 1.450(17) .
O9S C9S 1.377(17) .
O10S C10S 1.42(2) .
O11S C11S 1.44(2) .
O12S C12S 1.446(13) .
O13S C13S 1.43(2) .
O14S C14S 1.434(13) .
O15S C15S 1.395(18) .
O16S C16S 1.357(16) .
O17S C17S 1.429(12) .
O18S C18S 1.364(18) .
O19S C19S 1.43(4) .
O20S C20S 1.39(2) .
O21S C21S 1.41(2) .
O22S C22S 1.413(18) .
O23S C23S 1.459(13) .
O24S C24S 1.433(13) .
C0AA O25S 1.39(2) .
O26S C26S 1.430(18) .
O27S C27S 1.46(4) .
O28S C28S 1.46(2) .
O29S C29S 1.433(13) .
O30S C30S 1.417(17) .
O31S C31S 1.425(18) .
O32S C32S 1.401(18) .
O33S C33S 1.376(14) .
O34S C34S 1.424(19) .
O35S C35S 1.384(18) .
O36S C36S 1.425(14) .
O37S C37S 1.396(17) .
O38S C38S 1.38(2) .
O39S C39S 1.40(2) .
O40S C40S 1.38(2) .
O41S C41S 1.423(19) .
O42S C42S 1.438(13) .
O43S C43S 1.400(19) .
O44S C44S 1.33(6) .
O45S C45S 1.55(4) .
O46S C46S 1.423(17) .
O47S C47S 1.402(13) .
O48S C48S 1.419(14) .
O49S C49S 1.38(2) .
O50S C50S 1.439(18) .
O51S C51S 1.387(15) .
O52S C52S 1.393(19) .
O53S C53S 1.40(2) .
N11A C11A 1.121(10) .
N11B C11B 1.113(9) .
N12A C12A 1.150(11) .
N12B C12B 1.138(11) .
N13A C13A 1.144(11) .
N13B C13B 1.182(10) .
N14A C14A 1.158(10) .
N14B C14B 1.133(10) .
N15A C15A 1.138(11) .
N15B C15B 1.123(10) .
N16A C16A 1.145(14) .
N16B C16B 1.153(11) .
N17A C17A 1.133(12) .
N17B C17B 1.142(11) .
N18A C18A 1.138(12) .
N18B C18B 1.146(10) .
N21A C21A 1.134(10) .
N21B C21B 1.139(10) .
N22A C22A 1.157(10) .
N22B C22B 1.150(10) .
N23A C23A 1.141(11) .
N23B C33B 1.134(10) .
N24A C24A 1.155(11) .
N24B C24B 1.159(10) .
N25A C25A 1.148(11) .
N25B C25B 1.152(11) .
N26A C26A 1.152(11) .
N26B C26B 1.150(10) .
N27A C27A 1.133(11) .
N27B C27B 1.139(11) .
N28A C28A 1.132(12) .
N28B C28B 1.144(11) .
N31A C31A 1.141(10) .
N31B C31B 1.120(10) .
N32A C32A 1.160(11) .
N32B C32B 1.153(10) .
N33A C33A 1.129(11) .
N33B C23B 1.150(10) .
N34A C34A 1.147(11) .
N34B C34B 1.143(10) .
N35A C35A 1.159(11) .
N35B C35B 1.152(11) .
N36A C36A 1.139(12) .
N36B C36B 1.138(11) .
N37A C37A 1.167(12) .
N37B C37B 1.153(13) .
N38A C38A 1.160(13) .
N38B C38B 1.131(11) .
N100 C100 1.319(11) .
N100 C123 1.351(11) .
N101 C121 1.320(11) .
N101 C122 1.369(11) .
N200 C200 1.319(11) .
N200 C223 1.360(10) .
N201 C221 1.314(11) .
N201 C222 1.365(11) .
N300 C300 1.333(10) .
N300 C323 1.368(10) .
N301 C321 1.320(10) .
N301 C322 1.370(10) .
N400 C400 1.321(10) .
N400 C423 1.364(10) .
N401 C421 1.320(11) .
N401 C422 1.355(11) .
N500 C500 1.317(10) .
N500 C523 1.347(10) .
N501 C521 1.323(10) .
N501 C522 1.371(10) .
N600 C600 1.321(10) .
N600 C623 1.351(10) .
N601 C621 1.337(11) .
N601 C622 1.357(11) .
N700 C700 1.342(10) .
N700 C723 1.354(10) .
N701 C721 1.332(10) .
N701 C722 1.353(10) .
N800 C800 1.304(11) .
N800 C823 1.387(10) .
N801 C821 1.313(10) .
N801 C822 1.356(10) .
C100 C101 1.393(12) .
C101 C102 1.379(12) .
C102 C103 1.493(11) .
C102 C109 1.430(12) .
C103 C104 1.400(13) .
C103 C108 1.387(12) .
C104 C105 1.366(13) .
C105 C106 1.377(14) .
C106 C107 1.383(14) .
C107 C108 1.395(13) .
C109 C110 1.421(12) .
C109 C123 1.415(12) .
C110 C111 1.359(12) .
C111 C112 1.431(12) .
C112 C113 1.416(13) .
C112 C122 1.400(13) .
C113 C114 1.485(14) .
C113 C120 1.363(13) .
C114 C115 1.390(18) .
C114 C119 1.389(17) .
C115 C116 1.398(17) .
C116 C117 1.39(3) .
C117 C118 1.37(3) .
C118 C119 1.37(2) .
C120 C121 1.399(14) .
C122 C123 1.448(11) .
C200 C201 1.406(13) .
C201 C202 1.372(12) .
C202 C203 1.526(13) .
C202 C209 1.415(13) .
C203 C204 1.379(14) .
C203 C208 1.382(14) .
C204 C205 1.405(14) .
C205 C206 1.370(16) .
C206 C207 1.360(17) .
C207 C208 1.421(15) .
C209 C210 1.436(11) .
C209 C223 1.420(12) .
C210 C211 1.359(12) .
C211 C212 1.431(12) .
C212 C213 1.424(12) .
C212 C222 1.413(11) .
C213 C214 1.491(11) .
C213 C220 1.368(12) .
C214 C215 1.383(12) .
C214 C219 1.388(12) .
C215 C216 1.406(12) .
C216 C217 1.372(14) .
C217 C218 1.370(14) .
C218 C219 1.405(12) .
C220 C221 1.393(11) .
C222 C223 1.448(12) .
C300 C301 1.401(12) .
C301 C302 1.383(12) .
C302 C303 1.497(12) .
C302 C309 1.424(12) .
C303 C304 1.370(14) .
C303 C308 1.392(13) .
C304 C305 1.417(13) .
C305 C306 1.402(17) .
C306 C307 1.364(17) .
C307 C308 1.405(13) .
C309 C310 1.451(12) .
C309 C323 1.396(11) .
C310 C311 1.340(12) .
C311 C312 1.429(12) .
C312 C313 1.425(12) .
C312 C322 1.424(11) .
C313 C314 1.480(12) .
C313 C320 1.386(12) .
C314 C315 1.383(13) .
C314 C319 1.390(13) .
C315 C316 1.395(14) .
C316 C317 1.373(16) .
C317 C318 1.380(16) .
C318 C319 1.357(13) .
C320 C321 1.397(12) .
C322 C323 1.439(11) .
C400 C401 1.385(11) .
C401 C402 1.380(11) .
C402 C403 1.497(11) .
C402 C409 1.413(11) .
C403 C404 1.386(12) .
C403 C408 1.399(12) .
C404 C405 1.376(12) .
C405 C406 1.394(13) .
C406 C407 1.400(13) .
C407 C408 1.374(12) .
C409 C410 1.445(11) .
C409 C423 1.407(11) .
C410 C411 1.342(11) .
C411 C412 1.443(11) .
C412 C413 1.425(11) .
C412 C422 1.397(11) .
C413 C414 1.496(12) .
C413 C420 1.379(12) .
C414 C415 1.396(12) .
C414 C419 1.373(13) .
C415 C416 1.391(12) .
C416 C417 1.356(13) .
C417 C418 1.382(15) .
C418 C419 1.396(14) .
C420 C421 1.392(13) .
C422 C423 1.468(11) .
C500 C501 1.406(11) .
C501 C502 1.352(12) .
C502 C503 1.488(10) .
C502 C509 1.421(11) .
C503 C504 1.387(13) .
C503 C508 1.397(12) .
C504 C505 1.388(13) .
C505 C506 1.379(16) .
C506 C507 1.373(15) .
C507 C508 1.384(12) .
C509 C510 1.423(12) .
C509 C523 1.423(10) .
C510 C511 1.354(12) .
C511 C512 1.435(11) .
C512 C513 1.415(12) .
C512 C522 1.411(12) .
C513 C514 1.478(12) .
C513 C520 1.373(11) .
C514 C515 1.402(12) .
C514 C519 1.381(12) .
C515 C516 1.389(13) .
C516 C517 1.382(13) .
C517 C518 1.389(14) .
C518 C519 1.396(13) .
C520 C521 1.397(12) .
C522 C523 1.438(12) .
C600 C601 1.395(11) .
C601 C602 1.376(11) .
C602 C603 1.493(12) .
C602 C609 1.435(11) .
C603 C604 1.385(12) .
C603 C608 1.383(13) .
C604 C605 1.386(13) .
C605 C606 1.359(15) .
C606 C607 1.388(15) .
C607 C608 1.383(13) .
C609 C610 1.427(12) .
C609 C623 1.427(11) .
C610 C611 1.351(12) .
C611 C612 1.439(13) .
C612 C613 1.406(12) .
C612 C622 1.409(11) .
C613 C614 1.484(12) .
C613 C620 1.383(14) .
C614 C615 1.380(15) .
C614 C619 1.386(15) .
C615 C616 1.420(15) .
C616 C617 1.355(18) .
C617 C618 1.365(18) .
C618 C619 1.370(15) .
C620 C621 1.401(13) .
C622 C623 1.452(11) .
C700 C701 1.382(12) .
C701 C702 1.389(12) .
C702 C703 1.489(12) .
C702 C709 1.440(12) .
C703 C704 1.379(13) .
C703 C708 1.389(13) .
C704 C705 1.401(13) .
C705 C706 1.350(15) .
C706 C707 1.381(15) .
C707 C708 1.405(13) .
C709 C710 1.427(12) .
C709 C723 1.382(12) .
C710 C711 1.346(12) .
C711 C712 1.450(12) .
C712 C713 1.410(11) .
C712 C722 1.411(11) .
C713 C714 1.497(11) .
C713 C720 1.376(12) .
C714 C715 1.379(13) .
C714 C719 1.381(12) .
C715 C716 1.392(12) .
C716 C717 1.397(14) .
C717 C718 1.377(14) .
C718 C719 1.391(12) .
C720 C721 1.388(11) .
C722 C723 1.448(11) .
C800 C801 1.390(13) .
C801 C802 1.376(12) .
C802 C803 1.489(12) .
C802 C809 1.422(12) .
C803 C804 1.366(14) .
C803 C808 1.385(15) .
C804 C805 1.401(16) .
C805 C806 1.35(2) .
C806 C807 1.37(2) .
C807 C808 1.402(15) .
C809 C810 1.425(11) .
C809 C823 1.413(12) .
C810 C811 1.346(12) .
C811 C812 1.433(11) .
C812 C813 1.424(12) .
C812 C822 1.419(11) .
C813 C814 1.508(10) .
C813 C820 1.375(11) .
C814 C815 1.393(12) .
C814 C819 1.396(12) .
C815 C816 1.378(11) .
C816 C817 1.379(12) .
C817 C818 1.378(13) .
C818 C819 1.394(11) .
C820 C821 1.389(11) .
C822 C823 1.429(12) .
